data_7715515
loop_
_publ_author_name
'Mihara, Nozomi'
'Iitsuka, Soyoka'
'Shiga, Takuya'
'Nihei, Masayuki'

_publ_section_title
;
 Reversible structural change of [Co<sub>2</sub>Fe<sub>2</sub>] complexes
 between diamagnetic hydrogen-bonded 1D chains and paramagnetic complexes
 within a layered structure of amphiphilic anions.
;
_journal_issue 16
_journal_name_full 'Dalton transactions (Cambridge, England : 2003)'
_journal_page_first 7190
_journal_page_last 7196
_journal_paper_doi 10.1039/d4dt00482e
_journal_volume 53
_journal_year 2024
_chemical_absolute_configuration rm
_chemical_formula_moiety 'C108 H134 B2 Co2 Fe2 N26, 2(C31 H58 N O8 S)'
_chemical_formula_sum 'C170 H250 B2 Co2 Fe2 N28 O16 S2'
_chemical_formula_weight 3257.27
_space_group_crystal_system triclinic
_space_group_IT_number 1
_space_group_name_Hall 'P 1'
_space_group_name_H-M_alt 'P 1'
_atom_sites_solution_hydrogens geom
_audit_creation_date 2024-02-16
_audit_creation_method
;
Olex2 1.5
(compiled 2023.08.24 svn.re1ec1418 for OlexSys, GUI svn.r6817)
;
_audit_update_record
;
2024-02-16 deposited with the CCDC.	2024-03-22 downloaded from the CCDC.
;
_cell_angle_alpha 77.546(9)
_cell_angle_beta 78.183(8)
_cell_angle_gamma 72.120(8)
_cell_formula_units_Z 1
_cell_length_a 13.052(12)
_cell_length_b 16.203(15)
_cell_length_c 23.83(2)
_cell_measurement_reflns_used 3437
_cell_measurement_temperature 200(2)
_cell_measurement_theta_max 21.70
_cell_measurement_theta_min 2.19
_cell_volume 4631(7)
_computing_molecular_graphics 'Olex2 1.5 (Dolomanov et al., 2009)'
_computing_publication_material 'Olex2 1.5 (Dolomanov et al., 2009)'
_computing_structure_refinement 'SHELXL 2019/3 (Sheldrick, 2015)'
_computing_structure_solution 'SHELXT 2014/5 (Sheldrick, 2014)'
_diffrn_ambient_temperature 200.15
_diffrn_detector 'Bruker APEX2 area detector'
_diffrn_detector_area_resol_mean 7.9
_diffrn_detector_type 'CCD area detector'
_diffrn_measured_fraction_theta_full 0.994
_diffrn_measured_fraction_theta_max 0.977
_diffrn_measurement_device 'three-circle diffractometer'
_diffrn_measurement_device_type 'Bruker SMART APEX2 area detector'
_diffrn_measurement_method '\w and \f scans'
_diffrn_radiation_monochromator 'mirror optics'
_diffrn_radiation_probe x-ray
_diffrn_radiation_type MoK\a
_diffrn_radiation_wavelength 0.71073
_diffrn_reflns_av_R_equivalents 0.1189
_diffrn_reflns_av_unetI/netI 0.4019
_diffrn_reflns_Laue_measured_fraction_full 0.994
_diffrn_reflns_Laue_measured_fraction_max 0.977
_diffrn_reflns_limit_h_max 16
_diffrn_reflns_limit_h_min -16
_diffrn_reflns_limit_k_max 20
_diffrn_reflns_limit_k_min -20
_diffrn_reflns_limit_l_max 30
_diffrn_reflns_limit_l_min -30
_diffrn_reflns_number 47656
_diffrn_reflns_point_group_measured_fraction_full 0.962
_diffrn_reflns_point_group_measured_fraction_max 0.922
_diffrn_reflns_theta_full 25.242
_diffrn_reflns_theta_max 27.491
_diffrn_reflns_theta_min 0.885
_diffrn_source 'microfocus sealed X-ray tube'
_diffrn_source_type 'Incoatec I\ms'
_diffrn_standards_number 0
_exptl_absorpt_coefficient_mu 0.416
_exptl_absorpt_correction_T_max 0.7455
_exptl_absorpt_correction_T_min 0.3761
_exptl_absorpt_correction_type empirical
_exptl_absorpt_process_details
;
SADABS-2016/2 (Bruker,2016/2) was used for absorption correction.
wR2(int) was 0.1212 before and 0.0603 after correction.
The Ratio of minimum to maximum transmission is 0.5045.
The \l/2 correction factor is Not present.
;
_exptl_crystal_colour red
_exptl_crystal_colour_primary red
_exptl_crystal_density_diffrn 1.168
_exptl_crystal_description plate
_exptl_crystal_F_000 1742
_exptl_crystal_size_max 0.3
_exptl_crystal_size_mid 0.18
_exptl_crystal_size_min 0.01
_refine_diff_density_max 1.493
_refine_diff_density_min -1.175
_refine_diff_density_rms 0.130
_refine_ls_abs_structure_details
;
 Refined as an inversion twin.
;
_refine_ls_abs_structure_Flack 0.25(8)
_refine_ls_extinction_method none
_refine_ls_goodness_of_fit_ref 1.117
_refine_ls_hydrogen_treatment constr
_refine_ls_matrix_type full
_refine_ls_number_parameters 1946
_refine_ls_number_reflns 39142
_refine_ls_number_restraints 2575
_refine_ls_restrained_S_all 1.088
_refine_ls_R_factor_all 0.3697
_refine_ls_R_factor_gt 0.1631
_refine_ls_shift/su_max 0.000
_refine_ls_shift/su_mean 0.000
_refine_ls_structure_factor_coef Fsqd
_refine_ls_weighting_details 'w=1/[\s^2^(Fo^2^)+(0.1598P)^2^+39.7016P] where P=(Fo^2^+2Fc^2^)/3'
_refine_ls_weighting_scheme calc
_refine_ls_wR_factor_gt 0.3473
_refine_ls_wR_factor_ref 0.5171
_reflns_Friedel_coverage 0.886
_reflns_Friedel_fraction_full 0.931
_reflns_Friedel_fraction_max 0.866
_reflns_number_gt 12679
_reflns_number_total 39142
_reflns_threshold_expression 'I > 2\s(I)'
_cod_data_source_file d4dt00482e2.cif
_cod_data_source_block 1X2-B
_cod_depositor_comments 'Adding full bibliography for 7715513--7715515.cif.'
_cod_database_code 7715515
_shelx_shelxl_version_number 2019/3
_shelx_space_group_comment
;
The symmetry employed for this shelxl refinement is uniquely defined
by the following loop, which should always be used as a source of
symmetry information in preference to the above space-group names.
They are only intended as comments.
;
_shelx_estimated_absorpt_t_max 0.996
_shelx_estimated_absorpt_t_min 0.885
_olex2_refinement_description
;
1. Others
 Fixed Uiso: H7(0.066) H9A(0.185) H9B(0.185) H9C(0.185) H10A(0.112)
 H10B(0.112) H10C(0.112) H12(0.068) H14A(0.092) H14B(0.092) H14C(0.092)
 H15A(0.103) H15B(0.103) H15C(0.103) H17(0.069) H19A(0.08) H19B(0.08)
 H19C(0.08) H20A(0.099) H20B(0.099) H20C(0.099) H22(0.063) H24(0.064)
 H25(0.062) H27A(0.12) H27B(0.12) H27C(0.12) H28A(0.136) H28B(0.136)
 H28C(0.136) H29A(0.108) H29B(0.108) H29C(0.108) H30(0.066) H31(0.066)
 H33(0.066) H37A(0.211) H37B(0.211) H37C(0.211) H39(0.068) H40(0.068)
 H42(0.068) H45A(0.161) H45B(0.161) H45C(0.161) H46A(0.161) H46B(0.161)
 H46C(0.161) H47A(0.161) H47B(0.161) H47C(0.161) H49(0.063) H51(0.067)
 H52(0.064) H54A(0.104) H54B(0.104) H54C(0.104) H55A(0.106) H55B(0.106)
 H55C(0.106) H56A(0.1) H56B(0.1) H56C(0.1) H59(0.082) H61A(0.095) H61B(0.095)
 H61C(0.095) H62A(0.116) H62B(0.116) H62C(0.116) H64(0.078) H66A(0.094)
 H66B(0.094) H66C(0.094) H67A(0.114) H67B(0.114) H67C(0.114) H69(0.079)
 H71A(0.095) H71B(0.095) H71C(0.095) H72A(0.113) H72B(0.113) H72C(0.113)
 H1(0.079) H73(0.055) H74(0.057) H76(0.058) H79A(0.254) H79B(0.254) H79C(0.254)
 H80A(0.254) H80B(0.254) H80C(0.254) H81A(0.254) H81B(0.254) H81C(0.254)
 H83(0.07) H85(0.07) H86(0.063) H88A(0.123) H88B(0.123) H88C(0.123) H89A(0.119)
 H89B(0.119) H89C(0.119) H90A(0.123) H90B(0.123) H90C(0.123) H91(0.039)
 H92(0.049) H94(0.046) H97A(0.068) H97B(0.068) H97C(0.068) H98A(0.07)
 H98B(0.07) H98C(0.07) H99A(0.063) H99B(0.063) H99C(0.063) H100(0.054)
 H101(0.055) H103(0.052) H10D(0.124) H10E(0.124) H10F(0.124) H10G(0.127)
 H10H(0.127) H10I(0.127) H10J(0.129) H10K(0.129) H10L(0.129) H10M(0.105)
 H10N(0.105) H27(0.118) H111(0.238) H11A(0.252) H11B(0.252) H11C(0.26)
 H11D(0.26) H11E(0.265) H11F(0.265) H11G(0.27) H11H(0.27) H11I(0.274)
 H11J(0.274) H11K(0.277) H11L(0.277) H11M(0.279) H11N(0.279) H12A(0.281)
 H12B(0.281) H12C(0.281) H12D(0.281) H12E(0.282) H12F(0.282) H12G(0.282)
 H12H(0.282) H12I(0.351) H12J(0.351) H12K(0.351) H12L(0.263) H12M(0.263)
 H12N(0.264) H12O(0.264) H2(0.066) H12P(0.269) H12Q(0.269) H12R(0.272)
 H12S(0.272) H13A(0.277) H13B(0.277) H13C(0.281) H13D(0.281) H13E(0.286)
 H13F(0.286) H13G(0.289) H13H(0.289) H13I(0.293) H13J(0.293) H13K(0.297)
 H13L(0.297) H13M(0.3) H13N(0.3) H13O(0.302) H13P(0.302) H13Q(0.303)
 H13R(0.303) H13S(0.381) H13T(0.381) H13U(0.381) H14D(0.266) H14E(0.266)
 H28(0.283) H142(0.294) H14F(0.305) H14G(0.305) H14H(0.31) H14I(0.31)
 H14J(0.314) H14K(0.314) H14L(0.318) H14M(0.318) H14N(0.32) H14O(0.32)
 H14P(0.323) H14Q(0.323) H15D(0.324) H15E(0.324) H15F(0.326) H15G(0.326)
 H15H(0.327) H15I(0.327) H15J(0.329) H15K(0.329) H15L(0.328) H15M(0.328)
 H15N(0.413) H15O(0.413) H15P(0.413) H15Q(0.301) H15R(0.301) H15S(0.308)
 H15T(0.308) H15U(0.321) H15V(0.321) H16A(0.327) H16B(0.327) H16C(0.33)
 H16D(0.33) H16E(0.334) H16F(0.334) H16G(0.338) H16H(0.338) H16I(0.34)
 H16J(0.34) H16K(0.344) H16L(0.344) H16M(0.346) H16N(0.346) H16O(0.348)
 H16P(0.348) H16Q(0.348) H16R(0.348) H16S(0.347) H16T(0.347) H17A(0.432)
 H17B(0.432) H17C(0.432)
 Fixed X: H7(1.036782) H9A(1.139364) H9B(1.221902) H9C(1.11425) H10A(0.955396)
 H10B(0.951574) H10C(0.854954) H12(1.382791) H14A(1.276787) H14B(1.237957)
 H14C(1.14967) H15A(1.299548) H15B(1.405497) H15C(1.38316) H17(0.837108)
 H19A(0.702484) H19B(0.789743) H19C(0.728974) H20A(0.981671) H20B(1.010206)
 H20C(1.095569) H22(0.418504) H24(0.391591) H25(0.501084) H27A(0.329836)
 H27B(0.381691) H27C(0.450342) H28A(0.163902) H28B(0.17956) H28C(0.226651)
 H29A(0.253029) H29B(0.357766) H29C(0.24771) H30(0.708694) H31(0.701355)
 H33(0.503298) H37A(0.599677) H37B(0.552242) H37C(0.680222) H39(0.869108)
 H40(0.975668) H42(0.701862) H45A(0.891102) H45B(0.803636) H45C(0.926135)
 H46A(0.911197) H46B(0.938374) H46C(0.815875) H47A(1.054381) H47B(1.075976)
 H47C(1.057909) H49(0.514346) H51(0.262796) H52(0.372508) H54A(0.272913)
 H54B(0.395601) H54C(0.299371) H55A(0.272156) H55B(0.296687) H55C(0.394379)
 H56A(0.133071) H56B(0.15745) H56C(0.155679) H59(0.52665) H61A(0.615347)
 H61B(0.566694) H61C(0.680182) H62A(0.406391) H62B(0.448807) H62C(0.333963)
 H64(0.153834) H66A(0.250936) H66B(0.37348) H66C(0.349167) H67A(0.231525)
 H67B(0.167886) H67C(0.12135) H69(0.734371) H71A(0.765327) H71B(0.794679)
 H71C(0.841887) H72A(0.578874) H72B(0.461511) H72C(0.522002) H1(0.412241)
 H73(1.03708) H74(1.134707) H76(1.099988) H79A(1.273912) H79B(1.323733)
 H79C(1.341876) H80A(1.123167) H80B(1.199533) H80C(1.079761) H81A(1.247997)
 H81B(1.161827) H81C(1.281598) H83(1.035305) H85(0.824219) H86(0.807566)
 H88A(0.799089) H88B(0.77396) H88C(0.821856) H89A(0.993459) H89B(1.024304)
 H89C(1.088937) H90A(0.918699) H90B(1.043194) H90C(0.978561) H91(0.663185)
 H92(0.561764) H94(0.840846) H97A(0.460163) H97B(0.496413) H97C(0.471952)
 H98A(0.738762) H98B(0.655798) H98C(0.620094) H99A(0.705485) H99B(0.588761)
 H99C(0.597965) H100(1.148457) H101(1.277922) H103(1.007742) H10D(1.224377)
 H10E(1.128014) H10F(1.247673) H10G(1.220287) H10H(1.24544) H10I(1.125781)
 H10J(1.364684) H10K(1.399279) H10L(1.368317) H10M(0.038253) H10N(-0.080077)
 H27(0.135351) H111(0.132244) H11A(0.451583) H11B(0.485187) H11C(0.581646)
 H11D(0.472434) H11E(0.487064) H11F(0.407422) H11G(0.633373) H11H(0.564453)
 H11I(0.466559) H11J(0.506604) H11K(0.60429) H11L(0.688872) H11M(0.688548)
 H11N(0.563296) H12A(0.59924) H12B(0.711361) H12C(0.674268) H12D(0.77073)
 H12E(0.862646) H12F(0.836495) H12G(0.677769) H12H(0.740116) H12I(0.773644)
 H12J(0.885296) H12K(0.822808) H12L(0.187851) H12M(0.073525) H12N(0.163267)
 H12O(0.281639) H2(1.150587) H12P(0.210105) H12Q(0.29861) H12R(0.361646)
 H12S(0.446989) H13A(0.304305) H13B(0.402472) H13C(0.524241) H13D(0.423862)
 H13E(0.535725) H13F(0.409246) H13G(0.548407) H13H(0.434402) H13I(0.521236)
 H13J(0.560941) H13K(0.728025) H13L(0.687901) H13M(0.641509) H13N(0.767673)
 H13O(0.660382) H13P(0.780658) H13Q(0.72457) H13R(0.777353) H13S(0.910435)
 H13T(0.938421) H13U(0.885518) H14D(1.493145) H14E(1.442782) H28(1.497745)
 H142(1.289133) H14F(1.198686) H14G(1.161901) H14H(1.008093) H14I(1.004227)
 H14J(1.079894) H14K(1.051279) H14L(0.862173) H14M(0.923883) H14N(0.924571)
 H14O(1.012133) H14P(0.787342) H14Q(0.885436) H15D(0.912052) H15E(0.80469)
 H15F(0.694752) H15G(0.778652) H15H(0.795974) H15I(0.878169) H15J(0.767606)
 H15K(0.660864) H15L(0.758709) H15M(0.634665) H15N(0.713991) H15O(0.680996)
 H15P(0.805319) H15Q(1.454101) H15R(1.4758) H15S(1.271881) H15T(1.362309)
 H15U(1.045092) H15V(1.138265) H16A(1.230203) H16B(1.170164) H16C(1.01915)
 H16D(1.054659) H16E(1.092787) H16F(1.126391) H16G(0.905576) H16H(0.952522)
 H16I(1.012489) H16J(0.895158) H16K(0.892814) H16L(0.814169) H16M(0.880016)
 H16N(0.909951) H16O(0.725875) H16P(0.698321) H16Q(0.790265) H16R(0.67596)
 H16S(0.610634) H16T(0.712797) H17A(0.56069) H17B(0.660498) H17C(0.559827)
 Fixed Y: H7(0.388812) H9A(0.295187) H9B(0.210239) H9C(0.201681)
 H10A(0.465247) H10B(0.39421) H10C(0.423234) H12(0.000381) H14A(0.119975)
 H14B(0.033114) H14C(0.12619) H15A(0.021311) H15B(0.037624) H15C(-0.056865)
 H17(-0.029402) H19A(0.07095) H19B(0.078549) H19C(0.162888) H20A(-0.067384)
 H20B(0.02205) H20C(-0.052642) H22(0.474412) H24(0.24845) H25(0.263345)
 H27A(0.345655) H27B(0.416918) H27C(0.315782) H28A(0.417583) H28B(0.411244)
 H28C(0.478677) H29A(0.251903) H29B(0.2031) H29C(0.255135) H30(0.572309)
 H31(0.675255) H33(0.568779) H37A(0.833264) H37B(0.807736) H37C(0.775109)
 H39(0.389295) H40(0.450038) H42(0.572354) H45A(0.67892) H45B(0.684367)
 H45C(0.682736) H46A(0.47542) H46B(0.56352) H46C(0.56515) H47A(0.534637)
 H47B(0.550598) H47C(0.458934) H49(0.594007) H51(0.575171) H52(0.484118)
 H54A(0.760937) H54B(0.72442) H54C(0.763057) H55A(0.617006) H55B(0.529305)
 H55C(0.568382) H56A(0.691866) H56B(0.694284) H56C(0.603703) H59(-0.009643)
 H61A(-0.075754) H61B(-0.023587) H61C(-0.016004) H62A(0.136128) H62B(0.219329)
 H62C(0.212305) H64(0.399542) H66A(0.330141) H66B(0.336818) H66C(0.243101)
 H67A(0.391527) H67B(0.471314) H67C(0.388044) H69(0.407191) H71A(0.258914)
 H71B(0.349134) H71C(0.265573) H72A(0.473615) H72B(0.47497) H72C(0.39988)
 H1(0.319109) H73(0.131672) H74(0.159133) H76(-0.061362) H79A(-0.059433)
 H79B(0.003947) H79C(-0.000089) H80A(-0.010652) H80B(0.033578) H80C(0.09008)
 H81A(0.149965) H81B(0.19486) H81C(0.138358) H83(-0.1736) H85(-0.276829) H86(-
 0.169842) H88A(-0.240521) H88B(-0.298807) H88C(-0.344523) H89A(-0.246683)
 H89B(-0.350839) H89C(-0.309911) H90A(-0.399417) H90B(-0.402104) H90C(-
 0.443031) H91(0.009345) H92(-0.046694) H94(-0.18042) H97A(-0.156003) H97B(-
 0.163958) H97C(-0.071126) H98A(-0.271369) H98B(-0.280469) H98C(-0.279125)
 H99A(-0.130667) H99B(-0.141348) H99C(-0.052458) H100(-0.093896) H101(-
 0.161695) H103(-0.195642) H10D(-0.372128) H10E(-0.321845) H10F(-0.363774)
 H10G(-0.139003) H10H(-0.227183) H10I(-0.185254) H10J(-0.301348) H10K(-
 0.297877) H10L(-0.209912) H10M(0.588667) H10N(0.595693) H27(0.675033)
 H111(0.612062) H11A(0.476053) H11B(0.538456) H11C(0.545252) H11D(0.567884)
 H11E(0.67757) H11F(0.702834) H11G(0.691162) H11H(0.701946) H11I(0.840847)
 H11J(0.829653) H11K(0.884653) H11L(0.810352) H11M(0.896787) H11N(0.949013)
 H12A(1.050753) H12B(1.02263) H12C(0.989825) H12D(0.919896) H12E(1.004797)
 H12F(1.049638) H12G(1.125091) H12H(1.172515) H12I(1.206575) H12J(1.151976)
 H12K(1.104446) H12L(0.743502) H12M(0.779167) H12N(0.811309) H12O(0.756033)
 H2(0.076061) H12P(1.046533) H12Q(0.98936) H12R(1.030024) H12S(0.984335)
 H13A(1.156319) H13B(1.110865) H13C(1.093773) H13D(1.164695) H13E(1.186746)
 H13F(1.237548) H13G(1.264276) H13H(1.328826) H13I(1.358024) H13J(1.395143)
 H13K(1.304265) H13L(1.229252) H13M(1.333278) H13N(1.284948) H13O(1.461931)
 H13P(1.415106) H13Q(1.44151) H13R(1.505021) H13S(1.409847) H13T(1.390245)
 H13U(1.326589) H14D(0.834692) H14E(0.803499) H28(0.663984) H142(0.646665)
 H14F(0.820745) H14G(0.887496) H14H(0.839021) H14I(0.868076) H14J(0.715431)
 H14K(0.698423) H14L(0.742541) H14M(0.712661) H14N(0.60544) H14O(0.57404)
 H14P(0.617059) H14Q(0.558643) H15D(0.446918) H15E(0.504466) H15F(0.469462)
 H15G(0.460508) H15H(0.331048) H15I(0.32205) H15J(0.238205) H15K(0.311149)
 H15L(0.372279) H15M(0.370879) H15N(0.289459) H15O(0.225508) H15P(0.226911)
 H15Q(0.529386) H15R(0.583381) H15S(0.597789) H15T(0.516364) H15U(0.451719)
 H15V(0.430423) H16A(0.303403) H16B(0.331031) H16C(0.30621) H16D(0.302489)
 H16E(0.164358) H16F(0.149055) H16G(0.224756) H16H(0.175848) H16I(0.050429)
 H16J(0.104789) H16K(0.080634) H16L(0.067206) H16M(-0.083837) H16N(-0.040067)
 H16O(-0.065733) H16P(0.026524) H16Q(0.041557) H16R(0.098605) H16S(-0.03246)
 H16T(-0.04617) H17A(0.0693) H17B(0.107855) H17C(0.121365)
 Fixed Z: H7(0.424203) H9A(0.359812) H9B(0.390282) H9C(0.372523)
 H10A(0.527083) H10B(0.585139) H10C(0.546944) H12(0.618521) H14A(0.696523)
 H14B(0.723117) H14C(0.711653) H15A(0.467501) H15B(0.482) H15C(0.502549)
 H17(0.561974) H19A(0.646604) H19B(0.682249) H19C(0.640411) H20A(0.463639)
 H20B(0.431498) H20C(0.467587) H22(0.51822) H24(0.62201) H25(0.679484)
 H27A(0.436332) H27B(0.447904) H27C(0.452643) H28A(0.505755) H28B(0.57158)
 H28C(0.521101) H29A(0.508712) H29B(0.540288) H29C(0.575931) H30(0.63208)
 H31(0.55243) H33(0.496611) H37A(0.436286) H37B(0.503143) H37C(0.4813)
 H39(0.684431) H40(0.723785) H42(0.822512) H45A(0.747427) H45B(0.805348)
 H45C(0.80717) H46A(0.87879) H46B(0.883006) H46C(0.881185) H47A(0.743181)
 H47B(0.803204) H47C(0.798975) H49(0.838583) H51(0.779026) H52(0.720559)
 H54A(0.889028) H54B(0.858872) H54C(0.820197) H55A(0.956369) H55B(0.929492)
 H55C(0.931412) H56A(0.89581) H56B(0.826946) H56C(0.869772) H59(1.068025)
 H61A(0.98135) H61B(0.923231) H61C(0.934173) H62A(1.142872) H62B(1.110091)
 H62C(1.100778) H64(0.881215) H66A(0.785269) H66B(0.774253) H66C(0.795433)
 H67A(1.026961) H67B(0.98323) H67C(1.009159) H69(0.931685) H71A(0.830618)
 H71B(0.82657) H71C(0.873078) H72A(1.014021) H72B(1.002875) H72C(1.050258)
 H1(1.023445) H73(0.811106) H74(0.873891) H76(0.985296) H79A(0.979543)
 H79B(0.927137) H79C(0.992206) H80A(1.040436) H80B(1.061581) H80C(1.049281)
 H81A(0.917493) H81B(0.967961) H81C(0.980262) H83(0.998302) H85(0.952515)
 H86(0.868928) H88A(1.085374) H88B(1.046295) H88C(1.105583) H89A(1.086004)
 H89B(1.106944) H89C(1.048375) H90A(0.997363) H90B(0.994632) H90C(1.053201)
 H91(0.810371) H92(0.764215) H94(0.677644) H97A(0.695318) H97B(0.756932)
 H97C(0.714694) H98A(0.678599) H98B(0.737696) H98C(0.677058) H99A(0.607379)
 H99B(0.604729) H99C(0.619685) H100(0.782472) H101(0.706374) H103(0.656006)
 H10D(0.669772) H10E(0.632274) H10F(0.600463) H10G(0.566656) H10H(0.540229)
 H10I(0.572039) H10J(0.67348) H10K(0.604759) H10L(0.632171) H10M(0.555667)
 H10N(0.543399) H27(0.475421) H111(0.373733) H11A(0.322126) H11B(0.354228)
 H11C(0.261307) H11D(0.23293) H11E(0.307683) H11F(0.260186) H11G(0.237072)
 H11H(0.186481) H11I(0.199672) H11J(0.260556) H11K(0.150823) H11L(0.187306)
 H11M(0.246319) H11N(0.245053) H12A(0.173991) H12B(0.199379) H12C(0.09517)
 H12D(0.125911) H12E(0.066254) H12F(0.12292) H12G(0.052551) H12H(0.081059)
 H12I(-0.020084) H12J(0.003797) H12K(-0.024775) H12L(0.311976) H12M(0.352018)
 H12N(0.42111) H12O(0.392874) H2(0.47357) H12P(0.311312) H12Q(0.266281)
 H12R(0.36766) H12S(0.316809) H13A(0.296582) H13B(0.250247) H13C(0.322944)
 H13D(0.353971) H13E(0.238193) H13F(0.248411) H13G(0.315019) H13H(0.299416)
 H13I(0.201131) H13J(0.247283) H13K(0.2364) H13L(0.220044) H13M(0.131198)
 H13N(0.133006) H13O(0.147324) H13P(0.16233) H13Q(0.049281) H13R(0.069465)
 H13S(0.013854) H13T(0.078582) H13U(0.058352) H14D(-0.043997) H14E(-0.087914)
 H28(0.041576) H142(0.079102) H14F(0.20529) H14G(0.146728) H14H(0.155874)
 H14I(0.216094) H14J(0.249742) H14K(0.193068) H14L(0.244081) H14M(0.299536)
 H14N(0.219726) H14O(0.263398) H14P(0.307868) H14Q(0.342061) H15D(0.284856)
 H15E(0.258023) H15F(0.336543) H15G(0.379227) H15H(0.311284) H15I(0.354935)
 H15J(0.402901) H15K(0.384333) H15L(0.451915) H15M(0.460352) H15N(0.541663)
 H15O(0.510228) H15P(0.501772) H15Q(0.099172) H15R(0.143292) H15S(0.179702)
 H15T(0.207735) H15U(0.176917) H15V(0.122467) H16A(0.172785) H16B(0.234144)
 H16C(0.225227) H16D(0.158707) H16E(0.169803) H16F(0.232803) H16G(0.218082)
 H16H(0.277014) H16I(0.213671) H16J(0.196974) H16K(0.308017) H16L(0.272115)
 H16M(0.313295) H16N(0.359481) H16O(0.372332) H16P(0.329998) H16Q(0.418931)
 H16R(0.399379) H16S(0.45747) H16T(0.490875) H17A(0.525621) H17B(0.493341)
 H17C(0.460424)
;
_olex2_submission_special_instructions 'No special instructions were received'

loop_
_space_group_symop_operation_xyz
'x, y, z'

loop_
_atom_site_label
_atom_site_type_symbol
_atom_site_fract_x
_atom_site_fract_y
_atom_site_fract_z
_atom_site_U_iso_or_equiv
_atom_site_adp_type
_atom_site_occupancy
_atom_site_site_symmetry_order
_atom_site_calc_flag
_atom_site_refinement_flags_posn
_atom_site_refinement_flags_adp
_atom_site_refinement_flags_occupancy
_atom_site_disorder_assembly
_atom_site_disorder_group
Fe1 Fe 0.9883(9) 0.1875(8) 0.6167(7) 0.0469(7) Uani 1 1 d . . . . .
Co1 Co 0.6298(9) 0.4012(8) 0.6848(7) 0.0449(6) Uani 1 1 d . . . . .
Fe2 Fe 0.5486(9) 0.2078(8) 0.8782(7) 0.0469(7) Uani 1 1 d . . . . .
Co2 Co 0.9069(9) -0.0068(8) 0.8099(7) 0.0449(6) Uani 1 1 d . . . . .
C1 C 0.848(3) 0.262(2) 0.6324(17) 0.037(4) Uani 1 1 d . U . . .
N1 N 0.760(2) 0.3118(17) 0.6440(14) 0.037(4) Uani 1 1 d . U . . .
N2 N 0.597(2) 0.305(2) 0.7574(18) 0.048(5) Uani 1 1 d . U . . .
C2 C 0.574(3) 0.265(3) 0.806(2) 0.048(5) Uani 1 1 d . U . . .
C3 C 0.693(3) 0.126(2) 0.8593(19) 0.047(4) Uani 1 1 d . U . . .
N3 N 0.769(2) 0.0824(18) 0.8442(16) 0.047(4) Uani 1 1 d . U . . .
N4 N 0.937(3) 0.090(2) 0.7402(16) 0.043(7) Uani 1 1 d . U . . .
C4 C 0.955(3) 0.127(2) 0.6932(17) 0.032(6) Uani 1 1 d . U . . .
C5 C 1.040(3) 0.261(2) 0.650(2) 0.053(6) Uani 1 1 d . U . . .
N5 N 1.075(2) 0.3072(18) 0.6681(17) 0.053(6) Uani 1 1 d . U . . .
N6 N 1.016(3) 0.2517(19) 0.5369(15) 0.052(4) Uani 1 1 d . U . . .
N7 N 1.069(2) 0.2072(19) 0.4936(16) 0.054(3) Uani 1 1 d . U . . .
C6 C 1.086(3) 0.257(2) 0.4438(18) 0.057(4) Uani 1 1 d . U . . .
C7 C 1.039(3) 0.338(2) 0.4532(17) 0.055(4) Uani 1 1 d . U . . .
H7 H 1.036782 0.388812 0.424203 0.066 Uiso 1 1 calc R U . . .
C8 C 0.992(3) 0.340(2) 0.511(2) 0.052(4) Uani 1 1 d . U . . .
C9 C 1.145(5) 0.240(3) 0.387(2) 0.12(2) Uani 1 1 d . . . . .
H9A H 1.139364 0.295187 0.359812 0.185 Uiso 1 1 calc R U . . .
H9B H 1.221902 0.210239 0.390282 0.185 Uiso 1 1 calc R U . . .
H9C H 1.114250 0.201681 0.372523 0.185 Uiso 1 1 calc R U . . .
C10 C 0.934(4) 0.412(2) 0.546(2) 0.075(12) Uani 1 1 d . . . . .
H10A H 0.955396 0.465247 0.527083 0.112 Uiso 1 1 calc R U . . .
H10B H 0.951574 0.394210 0.585139 0.112 Uiso 1 1 calc R U . . .
H10C H 0.854954 0.423234 0.546944 0.112 Uiso 1 1 calc R U . . .
N8 N 1.141(2) 0.1080(18) 0.6074(15) 0.053(4) Uani 1 1 d G U . . .
N9 N 1.178(2) 0.0830(17) 0.5537(13) 0.054(3) Uani 1 1 d G U . . .
C11 C 1.286(2) 0.0345(18) 0.5531(14) 0.057(4) Uani 1 1 d G U . . .
C12 C 1.314(3) 0.030(2) 0.6064(16) 0.056(4) Uani 1 1 d G U . . .
H12 H 1.382791 0.000381 0.618521 0.068 Uiso 1 1 calc R U . . .
C13 C 1.222(3) 0.076(2) 0.639(2) 0.054(4) Uani 1 1 d . U . . .
C14 C 1.222(3) 0.090(3) 0.6973(19) 0.061(6) Uani 1 1 d . U . . .
H14A H 1.276787 0.119975 0.696523 0.092 Uiso 1 1 calc R U . . .
H14B H 1.237957 0.033114 0.723117 0.092 Uiso 1 1 calc R U . . .
H14C H 1.149670 0.126190 0.711653 0.092 Uiso 1 1 calc R U . . .
C15 C 1.349(3) 0.007(2) 0.4963(18) 0.069(6) Uani 1 1 d . U . . .
H15A H 1.299548 0.021311 0.467501 0.103 Uiso 1 1 calc R U . . .
H15B H 1.405497 0.037624 0.482000 0.103 Uiso 1 1 calc R U . . .
H15C H 1.383160 -0.056865 0.502549 0.103 Uiso 1 1 calc R U . . .
N10 N 0.938(2) 0.1047(18) 0.5844(16) 0.053(3) Uani 1 1 d . U . . .
N11 N 0.998(2) 0.0774(19) 0.5351(16) 0.055(3) Uani 1 1 d . U . . .
C16 C 0.968(3) 0.017(2) 0.5193(18) 0.058(4) Uani 1 1 d . U . . .
C17 C 0.877(3) 0.012(2) 0.5590(18) 0.057(4) Uani 1 1 d . U . . .
H17 H 0.837108 -0.029402 0.561974 0.069 Uiso 1 1 calc R U . . .
C18 C 0.852(3) 0.074(2) 0.594(2) 0.054(4) Uani 1 1 d . U . . .
C19 C 0.760(3) 0.099(2) 0.6456(19) 0.054(5) Uani 1 1 d . U . . .
H19A H 0.702484 0.070950 0.646604 0.080 Uiso 1 1 calc R U . . .
H19B H 0.789743 0.078549 0.682249 0.080 Uiso 1 1 calc R U . . .
H19C H 0.728974 0.162888 0.640411 0.080 Uiso 1 1 calc R U . . .
C20 C 1.018(3) -0.024(2) 0.4659(17) 0.066(6) Uani 1 1 d . U . . .
H20A H 0.981671 -0.067384 0.463639 0.099 Uiso 1 1 calc R U . . .
H20B H 1.010206 0.022050 0.431498 0.099 Uiso 1 1 calc R U . . .
H20C H 1.095569 -0.052642 0.467587 0.099 Uiso 1 1 calc R U . . .
N12 N 0.523(2) 0.3806(16) 0.6367(15) 0.051(4) Uani 1 1 d . U . . .
C21 C 0.509(2) 0.4348(16) 0.5865(17) 0.051(5) Uani 1 1 d D U . . .
C22 C 0.438(2) 0.4284(19) 0.5497(17) 0.053(5) Uani 1 1 d . U . . .
H22 H 0.418504 0.474412 0.518220 0.063 Uiso 1 1 calc R U . . .
C23 C 0.395(2) 0.3543(19) 0.5595(18) 0.053(5) Uani 1 1 d . U . . .
C24 C 0.421(3) 0.2977(19) 0.6111(18) 0.053(5) Uani 1 1 d . U . . .
H24 H 0.391591 0.248450 0.622010 0.064 Uiso 1 1 calc R U . . .
C25 C 0.484(2) 0.3075(18) 0.6468(17) 0.052(5) Uani 1 1 d . U . . .
H25 H 0.501084 0.263345 0.679484 0.062 Uiso 1 1 calc R U . . .
C26 C 0.333(3) 0.341(2) 0.520(2) 0.068(7) Uani 1 1 d . U . . .
C27 C 0.377(3) 0.356(3) 0.459(2) 0.080(8) Uani 1 1 d . U . . .
H27A H 0.329836 0.345655 0.436332 0.120 Uiso 1 1 calc R U . . .
H27B H 0.381691 0.416918 0.447904 0.120 Uiso 1 1 calc R U . . .
H27C H 0.450342 0.315782 0.452643 0.120 Uiso 1 1 calc R U . . .
C28 C 0.213(3) 0.421(2) 0.531(2) 0.091(11) Uani 1 1 d . . . . .
H28A H 0.163902 0.417583 0.505755 0.136 Uiso 1 1 calc R U . . .
H28B H 0.179560 0.411244 0.571580 0.136 Uiso 1 1 calc R U . . .
H28C H 0.226651 0.478677 0.521101 0.136 Uiso 1 1 calc R U . . .
C29 C 0.294(3) 0.255(2) 0.538(2) 0.072(7) Uani 1 1 d . U . . .
H29A H 0.253029 0.251903 0.508712 0.108 Uiso 1 1 calc R U . . .
H29B H 0.357766 0.203100 0.540288 0.108 Uiso 1 1 calc R U . . .
H29C H 0.247710 0.255135 0.575931 0.108 Uiso 1 1 calc R U . . .
N13 N 0.620(2) 0.5032(15) 0.6118(15) 0.055(2) Uani 1 1 d . U . . .
C30 C 0.669(2) 0.5704(17) 0.6032(17) 0.055(2) Uani 1 1 d . U . . .
H30 H 0.708694 0.572309 0.632080 0.066 Uiso 1 1 calc R U . . .
C31 C 0.664(2) 0.6322(17) 0.5560(18) 0.055(2) Uani 1 1 d . U . . .
H31 H 0.701355 0.675255 0.552430 0.066 Uiso 1 1 calc R U . . .
C32 C 0.606(2) 0.6375(16) 0.5120(18) 0.055(2) Uani 1 1 d . U . . .
C33 C 0.548(2) 0.5699(17) 0.5230(17) 0.055(2) Uani 1 1 d . U . . .
H33 H 0.503298 0.568779 0.496611 0.066 Uiso 1 1 calc R U . . .
C34 C 0.561(2) 0.5074(15) 0.5731(18) 0.055(2) Uani 1 1 d D U . . .
C35 C 0.593(4) 0.705(3) 0.458(2) 0.137(12) Uani 1 1 d D U . . .
C36 C 0.682(3) 0.665(3) 0.412(2) 0.144(13) Uani 1 1 d D U . . .
C37 C 0.608(4) 0.787(3) 0.471(3) 0.141(12) Uani 1 1 d D U . . .
H37A H 0.599677 0.833264 0.436286 0.211 Uiso 1 1 calc R U . . .
H37B H 0.552242 0.807736 0.503143 0.211 Uiso 1 1 calc R U . . .
H37C H 0.680222 0.775109 0.481300 0.211 Uiso 1 1 calc R U . . .
C38 C 0.478(3) 0.732(3) 0.438(3) 0.140(12) Uani 1 1 d D U . . .
N14 N 0.724(2) 0.4499(18) 0.7245(18) 0.057(2) Uani 1 1 d . U . . .
C39 C 0.834(3) 0.429(2) 0.711(2) 0.057(2) Uani 1 1 d . U . . .
H39 H 0.869108 0.389295 0.684431 0.068 Uiso 1 1 calc R U . . .
C40 C 0.899(3) 0.463(2) 0.736(2) 0.057(2) Uani 1 1 d . U . . .
H40 H 0.975668 0.450038 0.723785 0.068 Uiso 1 1 calc R U . . .
C41 C 0.853(3) 0.511(2) 0.774(2) 0.057(2) Uani 1 1 d . U . . .
C42 C 0.735(2) 0.537(2) 0.793(2) 0.057(2) Uani 1 1 d . U . . .
H42 H 0.701862 0.572354 0.822512 0.068 Uiso 1 1 calc R U . . .
C43 C 0.676(3) 0.505(2) 0.764(2) 0.057(2) Uani 1 1 d . U . . .
C44 C 0.911(3) 0.560(3) 0.804(3) 0.107(6) Uani 1 1 d . U . . .
C45 C 0.880(3) 0.661(2) 0.790(3) 0.107(6) Uani 1 1 d . U . . .
H45A H 0.891102 0.678920 0.747427 0.161 Uiso 1 1 calc R U . . .
H45B H 0.803636 0.684367 0.805348 0.161 Uiso 1 1 calc R U . . .
H45C H 0.926135 0.682736 0.807170 0.161 Uiso 1 1 calc R U . . .
C46 C 0.893(3) 0.539(2) 0.867(3) 0.107(6) Uani 1 1 d . U . . .
H46A H 0.911197 0.475420 0.878790 0.161 Uiso 1 1 calc R U . . .
H46B H 0.938374 0.563520 0.883006 0.161 Uiso 1 1 calc R U . . .
H46C H 0.815875 0.565150 0.881185 0.161 Uiso 1 1 calc R U . . .
C47 C 1.037(3) 0.523(3) 0.786(3) 0.107(6) Uani 1 1 d . U . . .
H47A H 1.054381 0.534637 0.743181 0.161 Uiso 1 1 calc R U . . .
H47B H 1.075976 0.550598 0.803204 0.161 Uiso 1 1 calc R U . . .
H47C H 1.057909 0.458934 0.798975 0.161 Uiso 1 1 calc R U . . .
N15 N 0.515(2) 0.4956(16) 0.7365(17) 0.051(4) Uani 1 1 d . U . . .
C48 C 0.555(3) 0.5238(19) 0.773(2) 0.051(4) Uani 1 1 d . U . . .
C49 C 0.485(2) 0.5716(19) 0.814(2) 0.052(4) Uani 1 1 d . U . . .
H49 H 0.514346 0.594007 0.838583 0.063 Uiso 1 1 calc R U . . .
C50 C 0.372(3) 0.588(2) 0.819(2) 0.055(4) Uani 1 1 d . U . . .
C51 C 0.339(3) 0.5591(19) 0.780(2) 0.056(4) Uani 1 1 d . U . . .
H51 H 0.262796 0.575171 0.779026 0.067 Uiso 1 1 calc R U . . .
C52 C 0.403(2) 0.5100(19) 0.743(2) 0.053(4) Uani 1 1 d . U . . .
H52 H 0.372508 0.484118 0.720559 0.064 Uiso 1 1 calc R U . . .
C53 C 0.303(3) 0.639(3) 0.866(2) 0.065(7) Uani 1 1 d . U . . .
C54 C 0.319(3) 0.730(3) 0.858(2) 0.070(8) Uani 1 1 d . U . . .
H54A H 0.272913 0.760937 0.889028 0.104 Uiso 1 1 calc R U . . .
H54B H 0.395601 0.724420 0.858872 0.104 Uiso 1 1 calc R U . . .
H54C H 0.299371 0.763057 0.820197 0.104 Uiso 1 1 calc R U . . .
C55 C 0.318(3) 0.583(3) 0.9263(19) 0.071(8) Uani 1 1 d . U . . .
H55A H 0.272156 0.617006 0.956369 0.106 Uiso 1 1 calc R U . . .
H55B H 0.296687 0.529305 0.929492 0.106 Uiso 1 1 calc R U . . .
H55C H 0.394379 0.568382 0.931412 0.106 Uiso 1 1 calc R U . . .
C56 C 0.175(3) 0.659(3) 0.865(2) 0.067(7) Uani 1 1 d . U . . .
H56A H 0.133071 0.691866 0.895810 0.100 Uiso 1 1 calc R U . . .
H56B H 0.157450 0.694284 0.826946 0.100 Uiso 1 1 calc R U . . .
H56C H 0.155679 0.603703 0.869772 0.100 Uiso 1 1 calc R U . . .
C57 C 0.493(3) 0.132(3) 0.846(2) 0.064(9) Uani 1 1 d . U . . .
N16 N 0.460(3) 0.085(2) 0.8285(19) 0.070(9) Uani 1 1 d . U . . .
N17 N 0.524(2) 0.140(2) 0.9575(15) 0.062(4) Uani 1 1 d G U . . .
N18 N 0.471(2) 0.1885(17) 1.0022(15) 0.066(4) Uani 1 1 d G U . . .
C58 C 0.466(2) 0.129(2) 1.0543(14) 0.070(4) Uani 1 1 d G U . . .
C59 C 0.516(3) 0.044(2) 1.0418(16) 0.068(4) Uani 1 1 d G U . . .
H59 H 0.526650 -0.009643 1.068025 0.082 Uiso 1 1 calc R U . . .
C60 C 0.547(3) 0.058(3) 0.983(2) 0.064(4) Uani 1 1 d . U . . .
C61 C 0.608(3) -0.022(3) 0.953(2) 0.064(6) Uani 1 1 d . U . . .
H61A H 0.615347 -0.075754 0.981350 0.095 Uiso 1 1 calc R U . . .
H61B H 0.566694 -0.023587 0.923231 0.095 Uiso 1 1 calc R U . . .
H61C H 0.680182 -0.016004 0.934173 0.095 Uiso 1 1 calc R U . . .
C62 C 0.408(3) 0.179(3) 1.107(2) 0.078(6) Uani 1 1 d . U . . .
H62A H 0.406391 0.136128 1.142872 0.116 Uiso 1 1 calc R U . . .
H62B H 0.448807 0.219329 1.110091 0.116 Uiso 1 1 calc R U . . .
H62C H 0.333963 0.212305 1.100778 0.116 Uiso 1 1 calc R U . . .
N19 N 0.394(2) 0.290(2) 0.8903(16) 0.062(4) Uani 1 1 d G U . . .
N20 N 0.358(2) 0.3150(19) 0.9433(14) 0.065(4) Uani 1 1 d G U . . .
C63 C 0.253(2) 0.363(2) 0.9446(15) 0.067(4) Uani 1 1 d G U . . .
C64 C 0.223(2) 0.367(2) 0.8924(18) 0.065(4) Uani 1 1 d G U . . .
H64 H 0.153834 0.399542 0.881215 0.078 Uiso 1 1 calc R U . . .
C65 C 0.312(3) 0.316(3) 0.857(2) 0.061(4) Uani 1 1 d . U . . .
C66 C 0.322(3) 0.306(3) 0.799(2) 0.062(6) Uani 1 1 d . U . . .
H66A H 0.250936 0.330141 0.785269 0.094 Uiso 1 1 calc R U . . .
H66B H 0.373480 0.336818 0.774253 0.094 Uiso 1 1 calc R U . . .
H66C H 0.349167 0.243101 0.795433 0.094 Uiso 1 1 calc R U . . .
C67 C 0.188(3) 0.407(3) 0.995(2) 0.076(7) Uani 1 1 d . U . . .
H67A H 0.231525 0.391527 1.026961 0.114 Uiso 1 1 calc R U . . .
H67B H 0.167886 0.471314 0.983230 0.114 Uiso 1 1 calc R U . . .
H67C H 0.121350 0.388044 1.009159 0.114 Uiso 1 1 calc R U . . .
N21 N 0.604(2) 0.2820(18) 0.9114(16) 0.062(4) Uani 1 1 d G U . . .
N22 N 0.535(2) 0.3235(18) 0.9566(14) 0.065(4) Uani 1 1 d G U . . .
C68 C 0.583(2) 0.3829(19) 0.9688(15) 0.067(4) Uani 1 1 d G U . . .
C69 C 0.682(2) 0.378(2) 0.9311(16) 0.066(4) Uani 1 1 d G U . . .
H69 H 0.734371 0.407191 0.931685 0.079 Uiso 1 1 calc R U . . .
C70 C 0.687(3) 0.325(3) 0.894(2) 0.063(4) Uani 1 1 d . U . . .
C71 C 0.779(3) 0.298(3) 0.853(2) 0.063(6) Uani 1 1 d . U . . .
H71A H 0.765327 0.258914 0.830618 0.095 Uiso 1 1 calc R U . . .
H71B H 0.794679 0.349134 0.826570 0.095 Uiso 1 1 calc R U . . .
H71C H 0.841887 0.265573 0.873078 0.095 Uiso 1 1 calc R U . . .
C72 C 0.532(3) 0.437(3) 1.0124(19) 0.076(6) Uani 1 1 d . U . . .
H72A H 0.578874 0.473615 1.014021 0.113 Uiso 1 1 calc R U . . .
H72B H 0.461511 0.474970 1.002875 0.113 Uiso 1 1 calc R U . . .
H72C H 0.522002 0.399880 1.050258 0.113 Uiso 1 1 calc R U . . .
B1 B 0.445(3) 0.292(3) 0.988(2) 0.066(3) Uani 1 1 d . U . . .
H1 H 0.412241 0.319109 1.023445 0.079 Uiso 1 1 calc R U . . .
N23 N 1.0105(18) 0.0188(15) 0.8609(11) 0.044(4) Uani 1 1 d G U . . .
C73 C 1.0499(19) 0.0925(14) 0.8465(10) 0.046(4) Uani 1 1 d G U . . .
H73 H 1.037080 0.131672 0.811106 0.055 Uiso 1 1 calc R U . . .
C74 C 1.1078(19) 0.1088(14) 0.8838(12) 0.047(4) Uani 1 1 d G U . . .
H74 H 1.134707 0.159133 0.873891 0.057 Uiso 1 1 calc R U . . .
C75 C 1.1265(19) 0.0515(16) 0.9355(11) 0.049(4) Uani 1 1 d G U . . .
C76 C 1.087(2) -0.0222(15) 0.9499(10) 0.049(4) Uani 1 1 d G U . . .
H76 H 1.099988 -0.061362 0.985296 0.058 Uiso 1 1 calc R U . . .
C77 C 1.0292(19) -0.0385(14) 0.9126(12) 0.047(4) Uani 1 1 d G U . . .
C78 C 1.187(5) 0.071(4) 0.976(3) 0.169(7) Uani 1 1 d D U . . .
C79 C 1.291(4) -0.003(4) 0.968(3) 0.169(7) Uani 1 1 d D U . . .
H79A H 1.273912 -0.059433 0.979543 0.254 Uiso 1 1 calc R U . . .
H79B H 1.323733 0.003947 0.927137 0.254 Uiso 1 1 calc R U . . .
H79C H 1.341876 -0.000089 0.992206 0.254 Uiso 1 1 calc R U . . .
C80 C 1.144(6) 0.044(5) 1.037(3) 0.169(7) Uani 1 1 d . U . . .
H80A H 1.123167 -0.010652 1.040436 0.254 Uiso 1 1 calc R U . . .
H80B H 1.199533 0.033578 1.061581 0.254 Uiso 1 1 calc R U . . .
H80C H 1.079761 0.090080 1.049281 0.254 Uiso 1 1 calc R U . . .
C81 C 1.222(5) 0.143(5) 0.959(3) 0.169(7) Uani 1 1 d . U . . .
H81A H 1.247997 0.149965 0.917493 0.254 Uiso 1 1 calc R U . . .
H81B H 1.161827 0.194860 0.967961 0.254 Uiso 1 1 calc R U . . .
H81C H 1.281598 0.138358 0.980262 0.254 Uiso 1 1 calc R U . . .
N24 N 0.912(2) -0.1082(14) 0.8840(10) 0.050(4) Uani 1 1 d G U . . .
C82 C 0.979(2) -0.1093(16) 0.9224(12) 0.052(4) Uani 1 1 d G U . . .
C83 C 0.989(2) -0.1728(18) 0.9720(11) 0.058(4) Uani 1 1 d G U . . .
H83 H 1.035305 -0.173600 0.998302 0.070 Uiso 1 1 calc R U . . .
C84 C 0.931(2) -0.2353(16) 0.9833(11) 0.061(4) Uani 1 1 d G U . . .
C85 C 0.864(2) -0.2342(15) 0.9448(12) 0.058(4) Uani 1 1 d G U . . .
H85 H 0.824219 -0.276829 0.952515 0.070 Uiso 1 1 calc R U . . .
C86 C 0.8538(19) -0.1706(16) 0.8952(11) 0.053(4) Uani 1 1 d G U . . .
H86 H 0.807566 -0.169842 0.868928 0.063 Uiso 1 1 calc R U . . .
C87 C 0.937(2) -0.311(3) 1.0392(16) 0.070(4) Uani 1 1 d D U . . .
C88 C 0.823(2) -0.297(3) 1.0720(16) 0.082(6) Uani 1 1 d D U . . .
H88A H 0.799089 -0.240521 1.085374 0.123 Uiso 1 1 calc R U . . .
H88B H 0.773960 -0.298807 1.046295 0.123 Uiso 1 1 calc R U . . .
H88C H 0.821856 -0.344523 1.105583 0.123 Uiso 1 1 calc R U . . .
C89 C 1.018(3) -0.304(3) 1.0730(17) 0.080(6) Uani 1 1 d . U . . .
H89A H 0.993459 -0.246683 1.086004 0.119 Uiso 1 1 calc R U . . .
H89B H 1.024304 -0.350839 1.106944 0.119 Uiso 1 1 calc R U . . .
H89C H 1.088937 -0.309911 1.048375 0.119 Uiso 1 1 calc R U . . .
C90 C 0.972(3) -0.396(3) 1.0195(18) 0.082(6) Uani 1 1 d . U . . .
H90A H 0.918699 -0.399417 0.997363 0.123 Uiso 1 1 calc R U . . .
H90B H 1.043194 -0.402104 0.994632 0.123 Uiso 1 1 calc R U . . .
H90C H 0.978561 -0.443031 1.053201 0.123 Uiso 1 1 calc R U . . .
N25 N 0.807(2) -0.0520(17) 0.7710(13) 0.031(5) Uani 1 1 d . U . . .
C91 C 0.699(3) -0.030(2) 0.7835(16) 0.033(6) Uani 1 1 d . U . . .
H91 H 0.663185 0.009345 0.810371 0.039 Uiso 1 1 calc R U . . .
C92 C 0.639(3) -0.065(2) 0.7562(16) 0.041(7) Uani 1 1 d . U . . .
H92 H 0.561764 -0.046694 0.764215 0.049 Uiso 1 1 calc R U . . .
C93 C 0.688(2) -0.1248(18) 0.7185(14) 0.024(5) Uani 1 1 d . U . . .
C94 C 0.802(3) -0.143(2) 0.7051(16) 0.039(6) Uani 1 1 d . U . . .
H94 H 0.840846 -0.180420 0.677644 0.046 Uiso 1 1 calc R U . . .
C95 C 0.859(3) -0.105(2) 0.7318(16) 0.037(6) Uani 1 1 d . U . . .
C96 C 0.618(3) -0.155(2) 0.6889(16) 0.043(5) Uani 1 1 d . U . . .
C97 C 0.502(3) -0.135(2) 0.7163(16) 0.046(5) Uani 1 1 d . U . . .
H97A H 0.460163 -0.156003 0.695318 0.068 Uiso 1 1 calc R U . . .
H97B H 0.496413 -0.163958 0.756932 0.068 Uiso 1 1 calc R U . . .
H97C H 0.471952 -0.071126 0.714694 0.068 Uiso 1 1 calc R U . . .
C98 C 0.662(3) -0.256(2) 0.6962(16) 0.047(5) Uani 1 1 d . U . . .
H98A H 0.738762 -0.271369 0.678599 0.070 Uiso 1 1 calc R U . . .
H98B H 0.655798 -0.280469 0.737696 0.070 Uiso 1 1 calc R U . . .
H98C H 0.620094 -0.279125 0.677058 0.070 Uiso 1 1 calc R U . . .
C99 C 0.628(3) -0.1164(19) 0.6244(14) 0.042(5) Uani 1 1 d . U . . .
H99A H 0.705485 -0.130667 0.607379 0.063 Uiso 1 1 calc R U . . .
H99B H 0.588761 -0.141348 0.604729 0.063 Uiso 1 1 calc R U . . .
H99C H 0.597965 -0.052458 0.619685 0.063 Uiso 1 1 calc R U . . .
N26 N 1.018(2) -0.0947(19) 0.7594(14) 0.044(4) Uani 1 1 d . U . . .
C100 C 1.121(3) -0.112(2) 0.7547(18) 0.045(4) Uani 1 1 d . U . . .
H100 H 1.148457 -0.093896 0.782472 0.054 Uiso 1 1 calc R U . . .
C101 C 1.203(3) -0.158(2) 0.7110(17) 0.046(4) Uani 1 1 d . U . . .
H101 H 1.277922 -0.161695 0.706374 0.055 Uiso 1 1 calc R U . . .
C102 C 1.158(3) -0.198(2) 0.6746(18) 0.045(4) Uani 1 1 d . U . . .
C103 C 1.042(3) -0.177(2) 0.6809(17) 0.044(4) Uani 1 1 d . U . . .
H103 H 1.007742 -0.195642 0.656006 0.052 Uiso 1 1 calc R U . . .
C104 C 0.980(3) -0.130(2) 0.7232(18) 0.043(4) Uani 1 1 d . U . . .
C105 C 1.234(3) -0.249(2) 0.628(3) 0.081(9) Uani 1 1 d D U . . .
C106 C 1.206(3) -0.3341(19) 0.633(2) 0.083(10) Uani 1 1 d D U . . .
H10D H 1.224377 -0.372128 0.669772 0.124 Uiso 1 1 calc R U . . .
H10E H 1.128014 -0.321845 0.632274 0.124 Uiso 1 1 calc R U . . .
H10F H 1.247673 -0.363774 0.600463 0.124 Uiso 1 1 calc R U . . .
C107 C 1.204(3) -0.196(3) 0.572(2) 0.085(10) Uani 1 1 d . U . . .
H10G H 1.220287 -0.139003 0.566656 0.127 Uiso 1 1 calc R U . . .
H10H H 1.245440 -0.227183 0.540229 0.127 Uiso 1 1 calc R U . . .
H10I H 1.125781 -0.185254 0.572039 0.127 Uiso 1 1 calc R U . . .
C108 C 1.352(3) -0.266(3) 0.635(2) 0.086(10) Uani 1 1 d . U . . .
H10J H 1.364684 -0.301348 0.673480 0.129 Uiso 1 1 calc R U . . .
H10K H 1.399279 -0.297877 0.604759 0.129 Uiso 1 1 calc R U . . .
H10L H 1.368317 -0.209912 0.632171 0.129 Uiso 1 1 calc R U . . .
S1 S -0.0677(12) 0.7325(9) 0.5492(9) 0.084(3) Uani 1 1 d . U . . .
O1 O -0.157(2) 0.7758(18) 0.5169(15) 0.104(5) Uani 1 1 d . U . . .
O2 O -0.084(2) 0.7260(16) 0.6089(15) 0.090(5) Uani 1 1 d . U . . .
O3 O 0.027(2) 0.7689(17) 0.5278(16) 0.105(5) Uani 1 1 d . U . . .
C109 C -0.019(3) 0.623(2) 0.532(2) 0.088(4) Uani 1 1 d . U . . .
H10M H 0.038253 0.588667 0.555667 0.105 Uiso 1 1 calc R U . . .
H10N H -0.080077 0.595693 0.543399 0.105 Uiso 1 1 calc R U . . .
C110 C 0.025(3) 0.617(3) 0.470(2) 0.094(5) Uani 1 1 d . U . . .
O4 O 0.000(3) 0.5807(19) 0.4399(16) 0.120(11) Uani 1 1 d . . . . .
N27 N 0.112(3) 0.652(2) 0.4522(19) 0.099(5) Uani 1 1 d . U . . .
H27 H 0.135351 0.675033 0.475421 0.118 Uiso 1 1 calc R U . . .
C111 C 0.164(4) 0.647(5) 0.391(4) 0.199(10) Uani 1 1 d D U . . .
H111 H 0.132244 0.612062 0.373733 0.238 Uiso 1 1 calc R U . . .
C112 C 0.284(3) 0.603(5) 0.393(3) 0.199(9) Uani 1 1 d D U . . .
O5 O 0.341(3) 0.588(3) 0.430(2) 0.190(10) Uani 1 1 d . U . . .
O6 O 0.329(3) 0.584(3) 0.339(2) 0.203(9) Uani 1 1 d D U . . .
C113 C 0.446(4) 0.538(4) 0.3230(19) 0.210(9) Uani 1 1 d D U . . .
H11A H 0.451583 0.476053 0.322126 0.252 Uiso 1 1 calc R U . . .
H11B H 0.485187 0.538456 0.354228 0.252 Uiso 1 1 calc R U . . .
C114 C 0.503(3) 0.5753(17) 0.266(2) 0.217(9) Uani 1 1 d D U . . .
H11C H 0.581646 0.545252 0.261307 0.260 Uiso 1 1 calc R U . . .
H11D H 0.472434 0.567884 0.232930 0.260 Uiso 1 1 calc R U . . .
C115 C 0.483(4) 0.6715(18) 0.268(2) 0.221(9) Uani 1 1 d D U . . .
H11E H 0.487064 0.677570 0.307683 0.265 Uiso 1 1 calc R U . . .
H11F H 0.407422 0.702834 0.260186 0.265 Uiso 1 1 calc R U . . .
C116 C 0.560(3) 0.7161(15) 0.225(3) 0.225(9) Uani 1 1 d D U . . .
H11G H 0.633373 0.691162 0.237072 0.270 Uiso 1 1 calc R U . . .
H11H H 0.564453 0.701946 0.186481 0.270 Uiso 1 1 calc R U . . .
C117 C 0.530(2) 0.8148(13) 0.221(3) 0.228(9) Uani 1 1 d D U . . .
H11I H 0.466559 0.840847 0.199672 0.274 Uiso 1 1 calc R U . . .
H11J H 0.506604 0.829653 0.260556 0.274 Uiso 1 1 calc R U . . .
C118 C 0.619(3) 0.8571(17) 0.1907(16) 0.231(9) Uani 1 1 d D U . . .
H11K H 0.604290 0.884653 0.150823 0.277 Uiso 1 1 calc R U . . .
H11L H 0.688872 0.810352 0.187306 0.277 Uiso 1 1 calc R U . . .
C119 C 0.633(3) 0.926(2) 0.2204(12) 0.233(9) Uani 1 1 d D U . . .
H11M H 0.688548 0.896787 0.246319 0.279 Uiso 1 1 calc R U . . .
H11N H 0.563296 0.949013 0.245053 0.279 Uiso 1 1 calc R U . . .
C120 C 0.666(3) 1.0020(17) 0.1800(17) 0.234(10) Uani 1 1 d D U . . .
H12A H 0.599240 1.050753 0.173991 0.281 Uiso 1 1 calc R U . . .
H12B H 0.711361 1.022630 0.199379 0.281 Uiso 1 1 calc R U . . .
C121 C 0.728(4) 0.982(2) 0.1214(13) 0.234(10) Uani 1 1 d D U . . .
H12C H 0.674268 0.989825 0.095170 0.281 Uiso 1 1 calc R U . . .
H12D H 0.770730 0.919896 0.125911 0.281 Uiso 1 1 calc R U . . .
C122 C 0.803(2) 1.038(3) 0.0925(16) 0.235(10) Uani 1 1 d D U . . .
H12E H 0.862646 1.004797 0.066254 0.282 Uiso 1 1 calc R U . . .
H12F H 0.836495 1.049638 0.122920 0.282 Uiso 1 1 calc R U . . .
C123 C 0.751(4) 1.126(2) 0.058(2) 0.235(11) Uani 1 1 d D U . . .
H12G H 0.677769 1.125091 0.052551 0.282 Uiso 1 1 calc R U . . .
H12H H 0.740116 1.172515 0.081059 0.282 Uiso 1 1 calc R U . . .
C124 C 0.814(6) 1.149(4) -0.0009(17) 0.234(13) Uani 1 1 d D U . . .
H12I H 0.773644 1.206575 -0.020084 0.351 Uiso 1 1 calc R U . . .
H12J H 0.885296 1.151976 0.003797 0.351 Uiso 1 1 calc R U . . .
H12K H 0.822808 1.104446 -0.024775 0.351 Uiso 1 1 calc R U . . .
C125 C 0.151(6) 0.747(5) 0.352(4) 0.219(10) Uani 1 1 d . U . . .
H12L H 0.187851 0.743502 0.311976 0.263 Uiso 1 1 calc R U . . .
H12M H 0.073525 0.779167 0.352018 0.263 Uiso 1 1 calc R U . . .
C126 C 0.209(7) 0.793(5) 0.385(4) 0.220(10) Uani 1 1 d . U . . .
H12N H 0.163267 0.811309 0.421110 0.264 Uiso 1 1 calc R U . . .
H12O H 0.281639 0.756033 0.392874 0.264 Uiso 1 1 calc R U . . .
C127 C 0.215(7) 0.866(6) 0.340(5) 0.221(9) Uani 1 1 d . U . . .
O7 O 0.171(4) 0.906(3) 0.293(3) 0.223(10) Uani 1 1 d . U . . .
B2 B 1.111(3) 0.104(3) 0.509(2) 0.055(3) Uani 1 1 d . U . . .
H2 H 1.150587 0.076061 0.473570 0.066 Uiso 1 1 calc R U . . .
O8 O 0.277(4) 0.921(4) 0.348(3) 0.222(9) Uani 1 1 d . U . . .
C128 C 0.280(6) 1.001(5) 0.307(4) 0.224(9) Uani 1 1 d . U . . .
H12P H 0.210105 1.046533 0.311312 0.269 Uiso 1 1 calc R U . . .
H12Q H 0.298610 0.989360 0.266281 0.269 Uiso 1 1 calc R U . . .
C129 C 0.376(6) 1.028(5) 0.325(4) 0.226(9) Uani 1 1 d . U . . .
H12R H 0.361646 1.030024 0.367660 0.272 Uiso 1 1 calc R U . . .
H12S H 0.446989 0.984335 0.316809 0.272 Uiso 1 1 calc R U . . .
C130 C 0.378(5) 1.114(4) 0.292(3) 0.231(9) Uani 1 1 d D U . . .
H13A H 0.304305 1.156319 0.296582 0.277 Uiso 1 1 calc R U . . .
H13B H 0.402472 1.110865 0.250247 0.277 Uiso 1 1 calc R U . . .
C131 C 0.457(5) 1.142(3) 0.317(2) 0.234(9) Uani 1 1 d D U . . .
H13C H 0.524241 1.093773 0.322944 0.281 Uiso 1 1 calc R U . . .
H13D H 0.423862 1.164695 0.353971 0.281 Uiso 1 1 calc R U . . .
C132 C 0.476(5) 1.213(3) 0.2673(17) 0.238(9) Uani 1 1 d D U . . .
H13E H 0.535725 1.186746 0.238193 0.286 Uiso 1 1 calc R U . . .
H13F H 0.409246 1.237548 0.248411 0.286 Uiso 1 1 calc R U . . .
C133 C 0.503(3) 1.288(2) 0.2836(18) 0.241(9) Uani 1 1 d D U . . .
H13G H 0.548407 1.264276 0.315019 0.289 Uiso 1 1 calc R U . . .
H13H H 0.434402 1.328826 0.299416 0.289 Uiso 1 1 calc R U . . .
C134 C 0.562(3) 1.341(2) 0.235(2) 0.244(10) Uani 1 1 d D U . . .
H13I H 0.521236 1.358024 0.201131 0.293 Uiso 1 1 calc R U . . .
H13J H 0.560941 1.395143 0.247283 0.293 Uiso 1 1 calc R U . . .
C135 C 0.679(3) 1.293(3) 0.2142(18) 0.248(10) Uani 1 1 d D U . . .
H13K H 0.728025 1.304265 0.236400 0.297 Uiso 1 1 calc R U . . .
H13L H 0.687901 1.229252 0.220044 0.297 Uiso 1 1 calc R U . . .
C136 C 0.704(5) 1.328(3) 0.1504(16) 0.250(10) Uani 1 1 d D U . . .
H13M H 0.641509 1.333278 0.131198 0.300 Uiso 1 1 calc R U . . .
H13N H 0.767673 1.284948 0.133006 0.300 Uiso 1 1 calc R U . . .
C137 C 0.728(4) 1.416(2) 0.1371(16) 0.251(11) Uani 1 1 d D U . . .
H13O H 0.660382 1.461931 0.147324 0.302 Uiso 1 1 calc R U . . .
H13P H 0.780658 1.415106 0.162330 0.302 Uiso 1 1 calc R U . . .
C138 C 0.775(4) 1.443(3) 0.0747(17) 0.252(11) Uani 1 1 d D U . . .
H13Q H 0.724570 1.441510 0.049281 0.303 Uiso 1 1 calc R U . . .
H13R H 0.777353 1.505021 0.069465 0.303 Uiso 1 1 calc R U . . .
C139 C 0.887(4) 1.388(5) 0.055(2) 0.254(13) Uani 1 1 d D U . . .
H13S H 0.910435 1.409847 0.013854 0.381 Uiso 1 1 calc R U . . .
H13T H 0.938421 1.390245 0.078582 0.381 Uiso 1 1 calc R U . . .
H13U H 0.885518 1.326589 0.058352 0.381 Uiso 1 1 calc R U . . .
S2 S 1.6048(14) 0.7048(13) -0.0694(12) 0.164(7) Uani 1 1 d . U . . .
O9 O 1.651(3) 0.677(3) -0.016(2) 0.175(8) Uani 1 1 d . U . . .
O10 O 1.574(3) 0.632(2) -0.087(2) 0.166(8) Uani 1 1 d . U . . .
O11 O 1.670(3) 0.748(3) -0.112(2) 0.178(8) Uani 1 1 d . U . . .
C140 C 1.475(6) 0.784(5) -0.051(4) 0.222(8) Uani 1 1 d . U . . .
H14D H 1.493145 0.834692 -0.043997 0.266 Uiso 1 1 calc R U . . .
H14E H 1.442782 0.803499 -0.087914 0.266 Uiso 1 1 calc R U . . .
C141 C 1.393(7) 0.773(6) -0.010(5) 0.227(8) Uani 1 1 d . U . . .
O12 O 1.294(4) 0.788(3) -0.011(3) 0.222(9) Uani 1 1 d . U . . .
N28 N 1.428(5) 0.692(5) 0.043(4) 0.236(7) Uani 1 1 d . U . . .
H28 H 1.497745 0.663984 0.041576 0.283 Uiso 1 1 calc R U . . .
C142 C 1.346(7) 0.661(6) 0.095(5) 0.245(7) Uani 1 1 d . U . . .
H142 H 1.289133 0.646665 0.079102 0.294 Uiso 1 1 calc R U . . .
C143 C 1.296(3) 0.747(4) 0.120(3) 0.247(7) Uani 1 1 d D U . . .
O13 O 1.351(3) 0.781(3) 0.129(3) 0.248(8) Uani 1 1 d D U . . .
O14 O 1.192(3) 0.749(3) 0.138(3) 0.250(8) Uani 1 1 d D U . . .
C144 C 1.158(4) 0.831(4) 0.172(3) 0.254(8) Uani 1 1 d D U . . .
H14F H 1.198686 0.820745 0.205290 0.305 Uiso 1 1 calc R U . . .
H14G H 1.161901 0.887496 0.146728 0.305 Uiso 1 1 calc R U . . .
C145 C 1.043(4) 0.823(3) 0.191(3) 0.258(8) Uani 1 1 d D U . . .
H14H H 1.008093 0.839021 0.155874 0.310 Uiso 1 1 calc R U . . .
H14I H 1.004227 0.868076 0.216094 0.310 Uiso 1 1 calc R U . . .
C146 C 1.024(3) 0.737(2) 0.223(3) 0.262(9) Uani 1 1 d D U . . .
H14J H 1.079894 0.715431 0.249742 0.314 Uiso 1 1 calc R U . . .
H14K H 1.051279 0.698423 0.193068 0.314 Uiso 1 1 calc R U . . .
C147 C 0.930(4) 0.7048(17) 0.259(3) 0.265(9) Uani 1 1 d D U . . .
H14L H 0.862173 0.742541 0.244081 0.318 Uiso 1 1 calc R U . . .
H14M H 0.923883 0.712661 0.299536 0.318 Uiso 1 1 calc R U . . .
C148 C 0.937(3) 0.6102(19) 0.258(2) 0.267(9) Uani 1 1 d D U . . .
H14N H 0.924571 0.605440 0.219726 0.320 Uiso 1 1 calc R U . . .
H14O H 1.012133 0.574040 0.263398 0.320 Uiso 1 1 calc R U . . .
C149 C 0.858(4) 0.572(2) 0.3043(16) 0.269(9) Uani 1 1 d D U . . .
H14P H 0.787342 0.617059 0.307868 0.323 Uiso 1 1 calc R U . . .
H14Q H 0.885436 0.558643 0.342061 0.323 Uiso 1 1 calc R U . . .
C150 C 0.840(4) 0.489(2) 0.2932(14) 0.270(10) Uani 1 1 d D U . . .
H15D H 0.912052 0.446918 0.284856 0.324 Uiso 1 1 calc R U . . .
H15E H 0.804690 0.504466 0.258023 0.324 Uiso 1 1 calc R U . . .
C151 C 0.772(3) 0.4452(15) 0.342(2) 0.272(10) Uani 1 1 d D U . . .
H15F H 0.694752 0.469462 0.336543 0.326 Uiso 1 1 calc R U . . .
H15G H 0.778652 0.460508 0.379227 0.326 Uiso 1 1 calc R U . . .
C152 C 0.801(4) 0.3463(14) 0.3484(18) 0.272(10) Uani 1 1 d D U . . .
H15H H 0.795974 0.331048 0.311284 0.327 Uiso 1 1 calc R U . . .
H15I H 0.878169 0.322050 0.354935 0.327 Uiso 1 1 calc R U . . .
C153 C 0.732(4) 0.302(2) 0.3969(13) 0.274(11) Uani 1 1 d D U . . .
H15J H 0.767606 0.238205 0.402901 0.329 Uiso 1 1 calc R U . . .
H15K H 0.660864 0.311149 0.384333 0.329 Uiso 1 1 calc R U . . .
C154 C 0.711(5) 0.334(2) 0.4543(15) 0.274(11) Uani 1 1 d D U . . .
H15L H 0.758709 0.372279 0.451915 0.328 Uiso 1 1 calc R U . . .
H15M H 0.634665 0.370879 0.460352 0.328 Uiso 1 1 calc R U . . .
C155 C 0.729(7) 0.263(4) 0.5066(14) 0.276(13) Uani 1 1 d D U . . .
H15N H 0.713991 0.289459 0.541663 0.413 Uiso 1 1 calc R U . . .
H15O H 0.680996 0.225508 0.510228 0.413 Uiso 1 1 calc R U . . .
H15P H 0.805319 0.226911 0.501772 0.413 Uiso 1 1 calc R U . . .
C156 C 1.419(5) 0.573(5) 0.126(3) 0.251(7) Uani 1 1 d D U . . .
H15Q H 1.454101 0.529386 0.099172 0.301 Uiso 1 1 calc R U . . .
H15R H 1.475800 0.583381 0.143292 0.301 Uiso 1 1 calc R U . . .
C157 C 1.332(4) 0.545(3) 0.171(2) 0.256(8) Uani 1 1 d D U . . .
H15S H 1.271881 0.597789 0.179702 0.308 Uiso 1 1 calc R U . . .
H15T H 1.362309 0.516364 0.207735 0.308 Uiso 1 1 calc R U . . .
C158 C 1.286(6) 0.481(4) 0.151(4) 0.260(8) Uani 1 1 d D U . . .
O15 O 1.277(4) 0.497(4) 0.099(2) 0.262(9) Uani 1 1 d D U . . .
O16 O 1.188(3) 0.482(3) 0.183(3) 0.264(8) Uani 1 1 d D U . . .
C159 C 1.124(5) 0.427(2) 0.165(4) 0.268(8) Uani 1 1 d D U . . .
H15U H 1.045092 0.451719 0.176917 0.321 Uiso 1 1 calc R U . . .
H15V H 1.138265 0.430423 0.122467 0.321 Uiso 1 1 calc R U . . .
C160 C 1.159(4) 0.332(3) 0.194(4) 0.272(8) Uani 1 1 d D U . . .
H16A H 1.230203 0.303403 0.172785 0.327 Uiso 1 1 calc R U . . .
H16B H 1.170164 0.331031 0.234144 0.327 Uiso 1 1 calc R U . . .
C161 C 1.081(3) 0.279(2) 0.197(4) 0.275(9) Uani 1 1 d D U . . .
H16C H 1.019150 0.306210 0.225227 0.330 Uiso 1 1 calc R U . . .
H16D H 1.054659 0.302489 0.158707 0.330 Uiso 1 1 calc R U . . .
C162 C 1.072(3) 0.186(2) 0.207(4) 0.279(9) Uani 1 1 d D U . . .
H16E H 1.092787 0.164358 0.169803 0.334 Uiso 1 1 calc R U . . .
H16F H 1.126391 0.149055 0.232803 0.334 Uiso 1 1 calc R U . . .
C163 C 0.962(3) 0.174(2) 0.235(3) 0.282(9) Uani 1 1 d D U . . .
H16G H 0.905576 0.224756 0.218082 0.338 Uiso 1 1 calc R U . . .
H16H H 0.952522 0.175848 0.277014 0.338 Uiso 1 1 calc R U . . .
C164 C 0.942(4) 0.090(3) 0.2276(17) 0.284(9) Uani 1 1 d D U . . .
H16I H 1.012489 0.050429 0.213671 0.340 Uiso 1 1 calc R U . . .
H16J H 0.895158 0.104789 0.196974 0.340 Uiso 1 1 calc R U . . .
C165 C 0.889(4) 0.042(3) 0.282(2) 0.287(10) Uani 1 1 d D U . . .
H16K H 0.892814 0.080634 0.308017 0.344 Uiso 1 1 calc R U . . .
H16L H 0.814169 0.067206 0.272115 0.344 Uiso 1 1 calc R U . . .
C166 C 0.862(3) -0.029(3) 0.330(2) 0.288(10) Uani 1 1 d D U . . .
H16M H 0.880016 -0.083837 0.313295 0.346 Uiso 1 1 calc R U . . .
H16N H 0.909951 -0.040067 0.359481 0.346 Uiso 1 1 calc R U . . .
C167 C 0.745(3) -0.010(4) 0.3591(14) 0.290(11) Uani 1 1 d D U . . .
H16O H 0.725875 -0.065733 0.372332 0.348 Uiso 1 1 calc R U . . .
H16P H 0.698321 0.026524 0.329998 0.348 Uiso 1 1 calc R U . . .
C168 C 0.721(5) 0.038(3) 0.410(2) 0.290(11) Uani 1 1 d D U . . .
H16Q H 0.790265 0.041557 0.418931 0.348 Uiso 1 1 calc R U . . .
H16R H 0.675960 0.098605 0.399379 0.348 Uiso 1 1 calc R U . . .
C169 C 0.662(6) -0.004(4) 0.4653(15) 0.289(12) Uani 1 1 d D U . . .
H16S H 0.610634 -0.032460 0.457470 0.347 Uiso 1 1 calc R U . . .
H16T H 0.712797 -0.046170 0.490875 0.347 Uiso 1 1 calc R U . . .
C170 C 0.606(6) 0.081(4) 0.488(4) 0.288(13) Uani 1 1 d D U . . .
H17A H 0.560690 0.069300 0.525621 0.432 Uiso 1 1 calc R U . . .
H17B H 0.660498 0.107855 0.493341 0.432 Uiso 1 1 calc R U . . .
H17C H 0.559827 0.121365 0.460424 0.432 Uiso 1 1 calc R U . . .

loop_
_atom_site_aniso_label
_atom_site_aniso_U_11
_atom_site_aniso_U_22
_atom_site_aniso_U_33
_atom_site_aniso_U_23
_atom_site_aniso_U_13
_atom_site_aniso_U_12
Fe1 0.0276(11) 0.0332(11) 0.085(2) -0.0172(12) -0.0141(11) -0.0064(8)
Co1 0.0232(9) 0.0268(10) 0.0910(18) -0.0179(10) -0.0151(10) -0.0061(7)
Fe2 0.0276(11) 0.0332(11) 0.085(2) -0.0172(12) -0.0141(11) -0.0064(8)
Co2 0.0232(9) 0.0268(10) 0.0910(18) -0.0179(10) -0.0151(10) -0.0061(7)
C1 0.033(8) 0.026(7) 0.059(9) -0.016(7) -0.013(6) -0.008(6)
N1 0.033(8) 0.026(7) 0.059(9) -0.016(7) -0.013(6) -0.008(6)
N2 0.012(6) 0.059(8) 0.069(9) -0.021(7) -0.013(5) 0.010(5)
C2 0.012(6) 0.059(8) 0.069(9) -0.021(7) -0.013(5) 0.010(5)
C3 0.025(7) 0.026(7) 0.092(10) -0.009(7) -0.012(7) -0.012(5)
N3 0.025(7) 0.026(7) 0.092(10) -0.009(7) -0.012(7) -0.012(5)
N4 0.043(7) 0.044(7) 0.044(7) -0.008(3) -0.007(3) -0.012(3)
C4 0.032(7) 0.033(7) 0.032(7) -0.007(3) -0.007(3) -0.008(3)
C5 0.033(11) 0.033(10) 0.104(17) -0.044(12) -0.022(11) 0.004(8)
N5 0.033(11) 0.033(10) 0.104(17) -0.044(12) -0.022(11) 0.004(8)
N6 0.048(7) 0.043(6) 0.068(9) -0.017(6) -0.017(7) -0.009(6)
N7 0.051(7) 0.045(5) 0.071(8) -0.018(6) -0.016(6) -0.007(5)
C6 0.054(8) 0.048(6) 0.071(9) -0.016(6) -0.015(7) -0.007(6)
C7 0.052(8) 0.046(6) 0.071(9) -0.014(7) -0.016(7) -0.009(6)
C8 0.049(8) 0.044(6) 0.069(9) -0.016(7) -0.019(7) -0.010(6)
C9 0.20(6) 0.08(3) 0.07(3) -0.02(3) 0.00(3) -0.02(3)
C10 0.10(3) 0.026(16) 0.11(3) 0.005(18) -0.04(3) -0.028(18)
N8 0.042(7) 0.042(7) 0.077(8) -0.019(6) -0.015(6) -0.003(6)
N9 0.044(6) 0.043(6) 0.076(8) -0.020(6) -0.014(6) -0.003(5)
C11 0.045(7) 0.045(7) 0.078(8) -0.017(7) -0.013(6) -0.002(6)
C12 0.044(7) 0.044(7) 0.078(9) -0.015(7) -0.014(7) 0.000(6)
C13 0.042(7) 0.043(7) 0.077(8) -0.016(7) -0.015(7) -0.003(6)
C14 0.052(12) 0.052(11) 0.074(10) -0.013(9) -0.016(9) -0.002(10)
C15 0.056(11) 0.057(11) 0.078(10) -0.014(10) -0.007(9) 0.006(10)
N10 0.047(7) 0.039(6) 0.083(8) -0.025(6) -0.016(6) -0.011(5)
N11 0.050(6) 0.042(5) 0.081(8) -0.025(6) -0.017(6) -0.009(5)
C16 0.054(7) 0.043(6) 0.086(9) -0.026(6) -0.019(6) -0.010(5)
C17 0.053(7) 0.041(6) 0.088(9) -0.026(6) -0.019(7) -0.011(5)
C18 0.049(7) 0.039(6) 0.086(9) -0.025(6) -0.019(7) -0.012(5)
C19 0.043(10) 0.038(10) 0.092(12) -0.022(9) -0.017(8) -0.017(8)
C20 0.066(11) 0.051(10) 0.091(11) -0.031(8) -0.016(9) -0.014(9)
N12 0.035(8) 0.021(7) 0.106(13) -0.021(8) -0.013(8) -0.011(6)
C21 0.035(8) 0.021(7) 0.106(13) -0.021(8) -0.015(9) -0.013(6)
C22 0.037(8) 0.025(7) 0.106(13) -0.021(8) -0.015(9) -0.014(6)
C23 0.037(8) 0.026(7) 0.107(13) -0.021(8) -0.015(9) -0.014(6)
C24 0.039(8) 0.024(7) 0.107(13) -0.021(8) -0.014(9) -0.014(6)
C25 0.038(8) 0.020(7) 0.106(13) -0.021(8) -0.013(9) -0.012(6)
C26 0.046(11) 0.049(11) 0.12(2) -0.010(14) -0.036(13) -0.011(9)
C27 0.062(14) 0.062(13) 0.12(2) -0.007(15) -0.031(13) -0.016(11)
C28 0.045(15) 0.062(14) 0.15(3) 0.00(2) -0.037(16) 0.005(12)
C29 0.048(13) 0.052(11) 0.12(2) -0.009(14) -0.036(14) -0.014(10)
N13 0.028(4) 0.011(4) 0.130(5) -0.026(4) -0.010(4) -0.003(3)
C30 0.029(4) 0.011(4) 0.130(5) -0.026(4) -0.010(4) -0.003(3)
C31 0.029(4) 0.011(4) 0.130(5) -0.026(4) -0.010(4) -0.003(4)
C32 0.029(4) 0.011(4) 0.130(5) -0.026(4) -0.010(4) -0.003(4)
C33 0.029(4) 0.011(4) 0.130(5) -0.026(4) -0.010(4) -0.003(4)
C34 0.029(4) 0.011(4) 0.130(5) -0.026(4) -0.010(4) -0.003(4)
C35 0.12(2) 0.083(18) 0.21(3) 0.005(19) -0.05(2) -0.034(17)
C36 0.12(2) 0.086(19) 0.22(3) 0.01(2) -0.05(2) -0.026(18)
C37 0.12(2) 0.082(19) 0.22(3) 0.01(2) -0.05(2) -0.038(17)
C38 0.12(2) 0.088(19) 0.21(3) 0.01(2) -0.05(2) -0.031(17)
N14 0.010(4) 0.022(4) 0.146(5) -0.027(4) -0.016(4) -0.003(3)
C39 0.010(4) 0.022(4) 0.146(5) -0.027(4) -0.016(4) -0.003(3)
C40 0.010(4) 0.022(4) 0.146(5) -0.027(4) -0.016(4) -0.003(3)
C41 0.010(4) 0.022(4) 0.146(5) -0.027(4) -0.016(4) -0.003(3)
C42 0.010(4) 0.022(4) 0.146(5) -0.027(4) -0.016(4) -0.003(3)
C43 0.010(4) 0.022(4) 0.146(5) -0.027(4) -0.016(4) -0.003(3)
C44 0.029(7) 0.056(9) 0.259(15) -0.051(12) -0.044(11) -0.010(7)
C45 0.029(7) 0.056(9) 0.259(15) -0.051(12) -0.044(11) -0.010(7)
C46 0.029(7) 0.056(9) 0.259(15) -0.051(12) -0.044(11) -0.010(7)
C47 0.029(7) 0.056(9) 0.259(15) -0.051(12) -0.044(11) -0.010(7)
N15 0.015(6) 0.015(6) 0.129(10) -0.029(8) -0.012(8) -0.002(5)
C48 0.017(6) 0.014(7) 0.129(11) -0.029(8) -0.012(8) -0.002(5)
C49 0.018(7) 0.016(7) 0.130(11) -0.030(8) -0.011(8) -0.002(5)
C50 0.018(6) 0.018(7) 0.132(11) -0.028(8) -0.010(8) 0.000(5)
C51 0.017(6) 0.021(7) 0.133(11) -0.029(8) -0.013(8) 0.000(5)
C52 0.016(6) 0.018(7) 0.132(11) -0.029(8) -0.014(8) -0.003(5)
C53 0.036(11) 0.081(15) 0.086(17) -0.016(14) -0.020(12) -0.020(11)
C54 0.040(13) 0.080(16) 0.096(19) -0.018(15) -0.017(14) -0.021(12)
C55 0.044(13) 0.086(17) 0.085(18) -0.014(14) -0.018(13) -0.017(12)
C56 0.035(12) 0.085(17) 0.089(19) -0.018(15) -0.017(13) -0.020(12)
C57 0.025(14) 0.056(15) 0.11(2) -0.010(17) -0.003(14) -0.013(12)
N16 0.032(14) 0.059(15) 0.12(2) -0.013(16) -0.010(14) -0.012(11)
N17 0.033(7) 0.066(7) 0.089(9) -0.007(7) -0.017(7) -0.013(6)
N18 0.036(6) 0.067(6) 0.092(9) -0.007(6) -0.013(6) -0.011(5)
C58 0.040(7) 0.072(7) 0.091(9) -0.006(7) -0.013(7) -0.010(6)
C59 0.039(7) 0.071(7) 0.091(10) -0.004(7) -0.013(7) -0.013(6)
C60 0.035(7) 0.067(7) 0.090(10) -0.006(7) -0.015(7) -0.015(6)
C61 0.034(11) 0.064(9) 0.093(13) -0.004(10) -0.012(11) -0.019(9)
C62 0.050(11) 0.077(11) 0.092(11) -0.005(9) -0.012(11) -0.003(10)
N19 0.025(6) 0.061(7) 0.095(9) -0.008(7) -0.012(7) -0.006(6)
N20 0.029(6) 0.064(7) 0.095(9) -0.009(7) -0.010(6) -0.007(5)
C63 0.030(6) 0.064(7) 0.096(9) -0.007(7) -0.008(7) -0.004(6)
C64 0.027(7) 0.062(8) 0.096(10) -0.005(8) -0.009(7) -0.003(6)
C65 0.023(6) 0.059(7) 0.095(9) -0.005(8) -0.012(7) -0.005(6)
C66 0.027(10) 0.058(11) 0.093(11) -0.002(10) -0.013(9) -0.004(10)
C67 0.044(11) 0.070(12) 0.097(12) -0.007(10) -0.003(10) -0.001(10)
N21 0.031(6) 0.055(7) 0.102(10) -0.016(7) -0.012(7) -0.012(5)
N22 0.034(6) 0.060(6) 0.101(9) -0.016(6) -0.012(6) -0.009(5)
C68 0.038(6) 0.061(7) 0.105(10) -0.018(7) -0.014(7) -0.010(5)
C69 0.036(7) 0.058(7) 0.107(10) -0.017(7) -0.015(7) -0.013(6)
C70 0.032(6) 0.055(7) 0.105(10) -0.015(7) -0.014(7) -0.013(6)
C71 0.027(9) 0.057(11) 0.109(13) -0.012(10) -0.014(9) -0.015(8)
C72 0.051(11) 0.069(11) 0.109(12) -0.023(9) -0.013(10) -0.013(9)
B1 0.034(5) 0.065(6) 0.096(8) -0.011(6) -0.012(6) -0.009(5)
N23 0.035(9) 0.050(9) 0.055(11) -0.010(8) -0.022(8) -0.010(7)
C73 0.037(9) 0.052(9) 0.056(11) -0.010(8) -0.021(8) -0.012(7)
C74 0.039(9) 0.054(9) 0.056(11) -0.010(8) -0.022(8) -0.013(7)
C75 0.040(9) 0.056(9) 0.057(11) -0.009(8) -0.023(8) -0.011(7)
C76 0.040(9) 0.055(9) 0.056(11) -0.009(8) -0.024(8) -0.009(7)
C77 0.037(9) 0.053(9) 0.055(11) -0.009(8) -0.023(8) -0.009(7)
C78 0.230(15) 0.261(15) 0.118(14) -0.033(13) -0.027(13) -0.210(11)
C79 0.230(15) 0.261(15) 0.118(14) -0.033(13) -0.027(13) -0.210(11)
C80 0.230(15) 0.261(15) 0.118(14) -0.033(13) -0.027(13) -0.210(11)
C81 0.230(15) 0.261(15) 0.118(14) -0.033(13) -0.028(13) -0.210(11)
N24 0.053(8) 0.065(8) 0.045(8) -0.002(7) -0.031(7) -0.025(7)
C82 0.055(8) 0.068(9) 0.045(8) -0.002(7) -0.032(7) -0.024(7)
C83 0.061(8) 0.072(9) 0.049(8) 0.002(7) -0.031(7) -0.023(7)
C84 0.064(8) 0.074(8) 0.052(8) 0.005(7) -0.030(6) -0.024(6)
C85 0.060(8) 0.071(9) 0.051(8) 0.003(7) -0.028(7) -0.024(7)
C86 0.055(8) 0.067(9) 0.049(8) 0.000(7) -0.030(7) -0.027(7)
C87 0.072(8) 0.080(9) 0.057(9) 0.010(7) -0.028(7) -0.023(7)
C88 0.078(10) 0.089(13) 0.069(12) 0.016(10) -0.018(9) -0.024(10)
C89 0.082(11) 0.091(12) 0.064(12) 0.021(10) -0.040(9) -0.026(10)
C90 0.090(12) 0.080(10) 0.070(13) 0.009(9) -0.023(10) -0.021(10)
N25 0.032(5) 0.031(5) 0.030(6) -0.006(3) -0.005(3) -0.009(3)
C91 0.032(6) 0.033(6) 0.033(6) -0.006(3) -0.005(3) -0.009(3)
C92 0.040(7) 0.041(7) 0.041(7) -0.007(3) -0.007(3) -0.011(3)
C93 0.023(6) 0.023(6) 0.025(6) -0.004(3) -0.004(3) -0.007(3)
C94 0.039(7) 0.038(7) 0.039(7) -0.007(3) -0.006(3) -0.011(3)
C95 0.038(7) 0.038(7) 0.037(7) -0.006(3) -0.006(3) -0.010(3)
C96 0.043(5) 0.042(5) 0.046(5) -0.009(3) -0.008(3) -0.013(3)
C97 0.042(7) 0.052(9) 0.053(9) -0.020(8) -0.010(7) -0.020(7)
C98 0.049(9) 0.037(6) 0.065(10) -0.012(7) -0.017(9) -0.020(6)
C99 0.047(9) 0.040(9) 0.046(7) -0.013(7) -0.014(6) -0.014(8)
N26 0.036(8) 0.048(9) 0.050(9) -0.006(8) -0.015(8) -0.012(7)
C100 0.037(8) 0.050(9) 0.052(10) -0.008(8) -0.016(8) -0.012(7)
C101 0.037(8) 0.051(9) 0.053(10) -0.008(8) -0.016(8) -0.010(7)
C102 0.037(8) 0.049(9) 0.052(10) -0.007(8) -0.014(8) -0.012(7)
C103 0.037(8) 0.048(9) 0.050(10) -0.006(8) -0.015(8) -0.012(7)
C104 0.036(8) 0.047(9) 0.048(10) -0.005(8) -0.016(8) -0.011(7)
C105 0.028(11) 0.045(12) 0.18(3) -0.058(15) -0.003(14) -0.012(10)
C106 0.034(12) 0.039(13) 0.19(3) -0.060(16) -0.003(15) -0.008(10)
C107 0.033(12) 0.052(14) 0.18(3) -0.053(16) -0.003(15) -0.017(11)
C108 0.026(11) 0.056(14) 0.19(3) -0.058(17) 0.000(15) -0.010(10)
S1 0.063(5) 0.052(4) 0.166(9) -0.065(6) -0.025(6) -0.016(3)
O1 0.079(9) 0.072(9) 0.174(12) -0.058(10) -0.031(9) -0.007(8)
O2 0.073(9) 0.049(8) 0.171(11) -0.069(8) -0.028(8) -0.007(7)
O3 0.081(9) 0.069(8) 0.187(13) -0.059(9) -0.024(9) -0.025(7)
C109 0.064(7) 0.057(6) 0.165(10) -0.062(7) -0.024(7) -0.015(5)
C110 0.067(8) 0.065(7) 0.166(11) -0.056(8) -0.023(8) -0.012(6)
O4 0.12(2) 0.073(18) 0.18(3) -0.02(2) -0.04(2) -0.023(17)
N27 0.067(9) 0.072(8) 0.168(12) -0.049(9) -0.021(9) -0.011(7)
C111 0.123(15) 0.178(17) 0.29(2) -0.027(18) -0.040(16) -0.038(14)
C112 0.124(15) 0.178(16) 0.29(2) -0.027(18) -0.040(16) -0.038(14)
O5 0.113(16) 0.164(18) 0.29(2) -0.025(19) -0.034(16) -0.035(15)
O6 0.128(15) 0.182(16) 0.29(2) -0.027(17) -0.039(15) -0.036(13)
C113 0.133(15) 0.188(16) 0.30(2) -0.026(17) -0.037(15) -0.034(13)
C114 0.139(15) 0.192(16) 0.30(2) -0.024(17) -0.036(15) -0.032(13)
C115 0.144(15) 0.193(16) 0.31(2) -0.023(17) -0.035(15) -0.031(13)
C116 0.147(15) 0.196(16) 0.31(2) -0.023(17) -0.035(15) -0.032(13)
C117 0.151(15) 0.197(16) 0.32(2) -0.023(17) -0.036(15) -0.032(14)
C118 0.152(16) 0.200(17) 0.32(2) -0.023(17) -0.037(16) -0.033(14)
C119 0.155(16) 0.203(17) 0.32(2) -0.024(18) -0.039(16) -0.035(14)
C120 0.156(16) 0.205(17) 0.32(2) -0.023(18) -0.041(16) -0.037(14)
C121 0.156(17) 0.206(18) 0.33(2) -0.023(18) -0.043(17) -0.038(15)
C122 0.158(18) 0.207(18) 0.33(2) -0.023(19) -0.044(17) -0.039(15)
C123 0.158(18) 0.207(19) 0.33(2) -0.023(19) -0.046(18) -0.040(16)
C124 0.16(2) 0.21(2) 0.32(3) -0.02(2) -0.047(19) -0.039(19)
C125 0.179(18) 0.167(19) 0.32(3) -0.014(18) -0.090(18) -0.046(16)
C126 0.179(18) 0.167(18) 0.32(2) -0.014(18) -0.090(18) -0.046(15)
C127 0.180(17) 0.169(18) 0.32(2) -0.014(17) -0.091(17) -0.047(14)
O7 0.186(19) 0.17(2) 0.32(3) -0.015(19) -0.092(18) -0.046(17)
B2 0.049(6) 0.044(5) 0.076(8) -0.021(6) -0.016(6) -0.007(5)
O8 0.180(17) 0.170(18) 0.33(2) -0.012(17) -0.091(17) -0.049(14)
C128 0.182(17) 0.173(18) 0.33(2) -0.010(17) -0.089(17) -0.050(14)
C129 0.182(17) 0.175(18) 0.33(2) -0.009(17) -0.088(17) -0.052(14)
C130 0.184(17) 0.179(18) 0.33(2) -0.006(17) -0.086(17) -0.052(14)
C131 0.185(17) 0.183(18) 0.34(2) -0.005(17) -0.085(17) -0.053(14)
C132 0.187(17) 0.186(18) 0.34(2) -0.002(17) -0.083(17) -0.053(14)
C133 0.188(17) 0.187(18) 0.35(2) -0.001(18) -0.082(17) -0.055(15)
C134 0.189(18) 0.190(18) 0.35(2) 0.002(18) -0.080(18) -0.054(15)
C135 0.190(18) 0.193(19) 0.35(2) 0.004(18) -0.079(18) -0.053(15)
C136 0.191(18) 0.195(19) 0.36(2) 0.006(19) -0.078(18) -0.051(16)
C137 0.191(19) 0.20(2) 0.36(3) 0.008(19) -0.078(19) -0.052(16)
C138 0.191(19) 0.20(2) 0.36(3) 0.01(2) -0.077(19) -0.053(17)
C139 0.19(2) 0.20(2) 0.36(3) 0.01(2) -0.07(2) -0.054(19)
S2 0.072(7) 0.128(9) 0.34(2) -0.111(12) -0.031(9) -0.054(6)
O9 0.085(11) 0.140(13) 0.35(2) -0.104(14) -0.033(11) -0.053(10)
O10 0.072(11) 0.125(12) 0.35(2) -0.103(14) -0.026(12) -0.051(9)
O11 0.087(10) 0.139(13) 0.35(2) -0.098(14) -0.031(12) -0.057(9)
C140 0.118(12) 0.188(14) 0.375(18) -0.132(13) -0.036(12) -0.007(12)
C141 0.123(11) 0.194(13) 0.377(18) -0.127(13) -0.038(12) -0.007(11)
O12 0.120(12) 0.186(16) 0.37(2) -0.128(16) -0.037(14) -0.008(14)
N28 0.131(11) 0.204(13) 0.380(17) -0.121(13) -0.040(11) -0.006(11)
C142 0.139(10) 0.213(12) 0.383(17) -0.114(12) -0.039(11) -0.005(10)
C143 0.143(11) 0.214(13) 0.385(17) -0.114(13) -0.039(12) -0.004(11)
O13 0.144(14) 0.217(15) 0.38(2) -0.112(15) -0.041(15) -0.006(13)
O14 0.145(11) 0.216(13) 0.387(17) -0.113(13) -0.037(12) -0.003(11)
C144 0.148(12) 0.219(14) 0.388(17) -0.112(14) -0.036(12) -0.001(12)
C145 0.150(12) 0.222(14) 0.391(18) -0.110(14) -0.034(13) -0.001(12)
C146 0.153(13) 0.225(15) 0.394(18) -0.107(15) -0.032(13) 0.000(13)
C147 0.155(13) 0.228(15) 0.396(19) -0.105(15) -0.030(14) 0.000(13)
C148 0.157(14) 0.229(15) 0.399(19) -0.103(16) -0.029(14) 0.000(13)
C149 0.158(14) 0.230(16) 0.40(2) -0.102(16) -0.028(15) 0.000(14)
C150 0.160(15) 0.230(16) 0.40(2) -0.102(17) -0.027(15) -0.001(14)
C151 0.161(15) 0.232(17) 0.40(2) -0.101(17) -0.027(16) 0.000(15)
C152 0.161(16) 0.233(17) 0.40(2) -0.099(18) -0.027(16) -0.001(15)
C153 0.163(16) 0.234(18) 0.40(2) -0.098(18) -0.027(17) 0.000(16)
C154 0.162(17) 0.234(18) 0.40(2) -0.098(19) -0.027(18) 0.000(17)
C155 0.16(2) 0.24(2) 0.40(2) -0.10(2) -0.03(2) 0.00(2)
C156 0.145(11) 0.219(13) 0.386(17) -0.110(13) -0.041(12) -0.004(11)
C157 0.149(11) 0.225(13) 0.389(17) -0.106(13) -0.041(12) -0.005(11)
C158 0.153(12) 0.231(13) 0.392(17) -0.103(14) -0.044(12) -0.009(11)
O15 0.155(15) 0.235(17) 0.393(18) -0.105(16) -0.044(14) -0.013(14)
O16 0.156(12) 0.236(14) 0.395(17) -0.099(14) -0.044(13) -0.010(11)
C159 0.159(13) 0.239(14) 0.397(18) -0.097(15) -0.046(13) -0.010(12)
C160 0.163(13) 0.243(15) 0.400(18) -0.094(15) -0.046(14) -0.008(12)
C161 0.166(13) 0.244(15) 0.402(18) -0.092(16) -0.046(14) -0.009(13)
C162 0.169(14) 0.247(16) 0.405(19) -0.089(16) -0.046(15) -0.009(13)
C163 0.170(14) 0.249(16) 0.407(19) -0.086(16) -0.045(15) -0.009(13)
C164 0.172(15) 0.251(17) 0.41(2) -0.084(17) -0.046(15) -0.010(14)
C165 0.174(15) 0.253(17) 0.41(2) -0.081(17) -0.046(16) -0.008(14)
C166 0.176(16) 0.256(18) 0.41(2) -0.080(18) -0.046(16) -0.008(15)
C167 0.176(16) 0.257(18) 0.41(2) -0.078(18) -0.047(17) -0.007(16)
C168 0.176(17) 0.258(19) 0.41(2) -0.078(19) -0.048(17) -0.006(16)
C169 0.175(18) 0.26(2) 0.41(2) -0.077(19) -0.049(18) -0.006(17)
C170 0.17(2) 0.26(2) 0.41(2) -0.08(2) -0.05(2) 0.00(2)

loop_
_atom_type_symbol
_atom_type_description
_atom_type_scat_dispersion_real
_atom_type_scat_dispersion_imag
_atom_type_scat_source
C C 0.0033 0.0016 'International Tables Vol C Tables 4.2.6.8 and 6.1.1.4'
H H 0.0000 0.0000 'International Tables Vol C Tables 4.2.6.8 and 6.1.1.4'
B B 0.0013 0.0007 'International Tables Vol C Tables 4.2.6.8 and 6.1.1.4'
Co Co 0.3494 0.9721 'International Tables Vol C Tables 4.2.6.8 and 6.1.1.4'
Fe Fe 0.3463 0.8444 'International Tables Vol C Tables 4.2.6.8 and 6.1.1.4'
N N 0.0061 0.0033 'International Tables Vol C Tables 4.2.6.8 and 6.1.1.4'
O O 0.0106 0.0060 'International Tables Vol C Tables 4.2.6.8 and 6.1.1.4'
S S 0.1246 0.1234 'International Tables Vol C Tables 4.2.6.8 and 6.1.1.4'

loop_
_geom_angle_atom_site_label_1
_geom_angle_atom_site_label_2
_geom_angle_atom_site_label_3
_geom_angle
_geom_angle_site_symmetry_1
_geom_angle_site_symmetry_3
_geom_angle_publ_flag
C1 Fe1 C4 84.2(15) . . ?
C1 Fe1 C5 88.0(13) . . ?
C1 Fe1 N6 93.8(15) . . ?
C1 Fe1 N8 174.7(15) . . ?
C1 Fe1 N10 93.8(12) . . ?
C4 Fe1 N6 177.6(14) . . ?
C4 Fe1 N8 91.8(13) . . ?
C4 Fe1 N10 89.6(13) . . ?
C5 Fe1 C4 88.1(17) . . ?
C5 Fe1 N6 93.1(16) . . ?
C5 Fe1 N8 88.4(13) . . ?
C5 Fe1 N10 176.9(15) . . ?
N6 Fe1 N8 90.3(12) . . ?
N6 Fe1 N10 89.3(13) . . ?
N10 Fe1 N8 89.6(11) . . ?
N1 Co1 N2 93.8(11) . . ?
N1 Co1 N12 90.1(9) . . ?
N1 Co1 N13 95.0(10) . . ?
N1 Co1 N14 96.5(10) . . ?
N1 Co1 N15 169.9(10) . . ?
N2 Co1 N15 84.8(11) . . ?
N12 Co1 N2 93.6(11) . . ?
N12 Co1 N13 74.8(10) . . ?
N12 Co1 N15 99.9(10) . . ?
N13 Co1 N2 165.4(10) . . ?
N13 Co1 N15 88.4(11) . . ?
N14 Co1 N2 96.2(12) . . ?
N14 Co1 N12 167.7(10) . . ?
N14 Co1 N13 94.3(11) . . ?
N14 Co1 N15 73.8(10) . . ?
C2 Fe2 C3 85.2(15) . . ?
C2 Fe2 C57 88.2(18) . . ?
C2 Fe2 N17 177.6(14) . . ?
C2 Fe2 N19 91.4(14) . . ?
C2 Fe2 N21 92.9(15) . . ?
C3 Fe2 N17 92.7(15) . . ?
C3 Fe2 N19 173.7(15) . . ?
C57 Fe2 C3 85.5(14) . . ?
C57 Fe2 N17 90.4(17) . . ?
C57 Fe2 N19 89.1(14) . . ?
N17 Fe2 N19 90.5(13) . . ?
N21 Fe2 C3 94.4(12) . . ?
N21 Fe2 C57 178.9(18) . . ?
N21 Fe2 N17 88.5(13) . . ?
N21 Fe2 N19 91.1(11) . . ?
N3 Co2 N4 90.8(12) . . ?
N3 Co2 N23 93.1(9) . . ?
N3 Co2 N24 96.3(11) . . ?
N3 Co2 N25 89.2(10) . . ?
N3 Co2 N26 164.4(11) . . ?
N4 Co2 N23 93.0(10) . . ?
N4 Co2 N24 167.4(10) . . ?
N4 Co2 N25 96.7(11) . . ?
N4 Co2 N26 84.9(11) . . ?
N24 Co2 N23 76.3(8) . . ?
N25 Co2 N23 170.0(9) . . ?
N25 Co2 N24 93.8(9) . . ?
N26 Co2 N23 102.0(10) . . ?
N26 Co2 N24 90.8(10) . . ?
N26 Co2 N25 76.5(10) . . ?
N1 C1 Fe1 176(2) . . ?
C1 N1 Co1 163(2) . . ?
C2 N2 Co1 165(3) . . ?
N2 C2 Fe2 176(3) . . ?
N3 C3 Fe2 174(4) . . ?
C3 N3 Co2 174(3) . . ?
C4 N4 Co2 162(3) . . ?
N4 C4 Fe1 179(3) . . ?
N5 C5 Fe1 176(4) . . ?
N7 N6 Fe1 120(2) . . ?
N7 N6 C8 105(3) . . ?
C8 N6 Fe1 135(3) . . ?
N6 N7 B2 118(3) . . ?
C6 N7 N6 114(2) . . ?
C6 N7 B2 128(3) . . ?
N7 C6 C7 106(3) . . ?
N7 C6 C9 133(3) . . ?
C7 C6 C9 121(4) . . ?
C6 C7 H7 124.3 . . ?
C6 C7 C8 111(3) . . ?
C8 C7 H7 124.3 . . ?
N6 C8 C7 104(3) . . ?
N6 C8 C10 122(4) . . ?
C7 C8 C10 134(4) . . ?
C6 C9 H9A 109.5 . . ?
C6 C9 H9B 109.5 . . ?
C6 C9 H9C 109.5 . . ?
H9A C9 H9B 109.5 . . ?
H9A C9 H9C 109.5 . . ?
H9B C9 H9C 109.5 . . ?
C8 C10 H10A 109.5 . . ?
C8 C10 H10B 109.5 . . ?
C8 C10 H10C 109.5 . . ?
H10A C10 H10B 109.5 . . ?
H10A C10 H10C 109.5 . . ?
H10B C10 H10C 109.5 . . ?
N9 N8 Fe1 115.2(17) . . ?
C13 N8 Fe1 137(3) . . ?
C13 N8 N9 108(2) . . ?
N8 N9 C11 108.1 . . ?
N8 N9 B2 123(3) . . ?
C11 N9 B2 129(3) . . ?
N9 C11 C15 118(2) . . ?
C12 C11 N9 108.0 . . ?
C12 C11 C15 134(3) . . ?
C11 C12 H12 126.8 . . ?
C11 C12 C13 106(2) . . ?
C13 C12 H12 126.8 . . ?
N8 C13 C12 110(4) . . ?
N8 C13 C14 127(3) . . ?
C12 C13 C14 123(4) . . ?
C13 C14 H14A 109.5 . . ?
C13 C14 H14B 109.5 . . ?
C13 C14 H14C 109.5 . . ?
H14A C14 H14B 109.5 . . ?
H14A C14 H14C 109.5 . . ?
H14B C14 H14C 109.5 . . ?
C11 C15 H15A 109.5 . . ?
C11 C15 H15B 109.5 . . ?
C11 C15 H15C 109.5 . . ?
H15A C15 H15B 109.5 . . ?
H15A C15 H15C 109.5 . . ?
H15B C15 H15C 109.5 . . ?
N11 N10 Fe1 117(2) . . ?
C18 N10 Fe1 137(3) . . ?
C18 N10 N11 105(3) . . ?
N10 N11 B2 120(3) . . ?
C16 N11 N10 114(3) . . ?
C16 N11 B2 125(3) . . ?
N11 C16 C17 102(3) . . ?
N11 C16 C20 125(3) . . ?
C17 C16 C20 133(3) . . ?
C16 C17 H17 124.6 . . ?
C16 C17 C18 111(3) . . ?
C18 C17 H17 124.6 . . ?
N10 C18 C17 106(3) . . ?
N10 C18 C19 120(3) . . ?
C17 C18 C19 133(3) . . ?
C18 C19 H19A 109.5 . . ?
C18 C19 H19B 109.5 . . ?
C18 C19 H19C 109.5 . . ?
H19A C19 H19B 109.5 . . ?
H19A C19 H19C 109.5 . . ?
H19B C19 H19C 109.5 . . ?
C16 C20 H20A 109.5 . . ?
C16 C20 H20B 109.5 . . ?
C16 C20 H20C 109.5 . . ?
H20A C20 H20B 109.5 . . ?
H20A C20 H20C 109.5 . . ?
H20B C20 H20C 109.5 . . ?
C21 N12 Co1 116.2(17) . . ?
C21 N12 C25 117(2) . . ?
C25 N12 Co1 126(2) . . ?
N12 C21 C22 122(2) . . ?
N12 C21 C34 117(3) . . ?
C22 C21 C34 121(3) . . ?
C21 C22 H22 119.3 . . ?
C23 C22 C21 121(3) . . ?
C23 C22 H22 119.3 . . ?
C22 C23 C26 123(3) . . ?
C24 C23 C22 112(3) . . ?
C24 C23 C26 125(3) . . ?
C23 C24 H24 117.5 . . ?
C25 C24 C23 125(2) . . ?
C25 C24 H24 117.5 . . ?
N12 C25 H25 119.2 . . ?
C24 C25 N12 122(3) . . ?
C24 C25 H25 119.2 . . ?
C23 C26 C27 115(3) . . ?
C23 C26 C28 103(3) . . ?
C23 C26 C29 116(3) . . ?
C27 C26 C28 107(3) . . ?
C27 C26 C29 112(4) . . ?
C29 C26 C28 102(3) . . ?
C26 C27 H27A 109.5 . . ?
C26 C27 H27B 109.5 . . ?
C26 C27 H27C 109.5 . . ?
H27A C27 H27B 109.5 . . ?
H27A C27 H27C 109.5 . . ?
H27B C27 H27C 109.5 . . ?
C26 C28 H28A 109.5 . . ?
C26 C28 H28B 109.5 . . ?
C26 C28 H28C 109.5 . . ?
H28A C28 H28B 109.5 . . ?
H28A C28 H28C 109.5 . . ?
H28B C28 H28C 109.5 . . ?
C26 C29 H29A 109.5 . . ?
C26 C29 H29B 109.5 . . ?
C26 C29 H29C 109.5 . . ?
H29A C29 H29B 109.5 . . ?
H29A C29 H29C 109.5 . . ?
H29B C29 H29C 109.5 . . ?
C30 N13 Co1 124(2) . . ?
C34 N13 Co1 120.0(17) . . ?
C34 N13 C30 116(3) . . ?
N13 C30 H30 118.8 . . ?
C31 C30 N13 122(3) . . ?
C31 C30 H30 118.8 . . ?
C30 C31 H31 118.0 . . ?
C30 C31 C32 124(2) . . ?
C32 C31 H31 118.0 . . ?
C31 C32 C33 113(3) . . ?
C31 C32 C35 128(3) . . ?
C33 C32 C35 118(3) . . ?
C32 C33 H33 121.0 . . ?
C34 C33 C32 118(3) . . ?
C34 C33 H33 121.0 . . ?
N13 C34 C21 112(3) . . ?
N13 C34 C33 125.9(19) . . ?
C33 C34 C21 122(3) . . ?
C32 C35 C36 105(4) . . ?
C32 C35 C37 107(4) . . ?
C32 C35 C38 115(4) . . ?
C36 C35 C38 112(4) . . ?
C37 C35 C36 113(4) . . ?
C37 C35 C38 106(4) . . ?
C35 C37 H37A 109.5 . . ?
C35 C37 H37B 109.5 . . ?
C35 C37 H37C 109.5 . . ?
H37A C37 H37B 109.5 . . ?
H37A C37 H37C 109.5 . . ?
H37B C37 H37C 109.5 . . ?
C39 N14 Co1 122(2) . . ?
C43 N14 Co1 121(2) . . ?
C43 N14 C39 117(3) . . ?
N14 C39 H39 118.6 . . ?
N14 C39 C40 123(3) . . ?
C40 C39 H39 118.6 . . ?
C39 C40 H40 120.9 . . ?
C41 C40 C39 118(3) . . ?
C41 C40 H40 120.9 . . ?
C40 C41 C42 124(3) . . ?
C40 C41 C44 125(3) . . ?
C42 C41 C44 110(3) . . ?
C41 C42 H42 123.1 . . ?
C43 C42 C41 114(3) . . ?
C43 C42 H42 123.1 . . ?
N14 C43 C42 124(3) . . ?
N14 C43 C48 111(3) . . ?
C42 C43 C48 125(3) . . ?
C45 C44 C41 117(4) . . ?
C45 C44 C47 109(4) . . ?
C46 C44 C41 112(4) . . ?
C46 C44 C45 105(4) . . ?
C46 C44 C47 106(4) . . ?
C47 C44 C41 107(3) . . ?
C44 C45 H45A 109.5 . . ?
C44 C45 H45B 109.5 . . ?
C44 C45 H45C 109.5 . . ?
H45A C45 H45B 109.5 . . ?
H45A C45 H45C 109.5 . . ?
H45B C45 H45C 109.5 . . ?
C44 C46 H46A 109.5 . . ?
C44 C46 H46B 109.5 . . ?
C44 C46 H46C 109.5 . . ?
H46A C46 H46B 109.5 . . ?
H46A C46 H46C 109.5 . . ?
H46B C46 H46C 109.5 . . ?
C44 C47 H47A 109.5 . . ?
C44 C47 H47B 109.5 . . ?
C44 C47 H47C 109.5 . . ?
H47A C47 H47B 109.5 . . ?
H47A C47 H47C 109.5 . . ?
H47B C47 H47C 109.5 . . ?
C48 N15 Co1 116.6(19) . . ?
C48 N15 C52 118(3) . . ?
C52 N15 Co1 123(2) . . ?
N15 C48 C43 115(3) . . ?
N15 C48 C49 119(3) . . ?
C49 C48 C43 125(3) . . ?
C48 C49 H49 118.9 . . ?
C48 C49 C50 122(3) . . ?
C50 C49 H49 118.9 . . ?
C49 C50 C53 118(3) . . ?
C51 C50 C49 115(3) . . ?
C51 C50 C53 128(3) . . ?
C50 C51 H51 117.5 . . ?
C52 C51 C50 125(3) . . ?
C52 C51 H51 117.5 . . ?
N15 C52 H52 120.0 . . ?
C51 C52 N15 120(3) . . ?
C51 C52 H52 120.0 . . ?
C50 C53 C54 111(3) . . ?
C50 C53 C55 110(3) . . ?
C50 C53 C56 113(3) . . ?
C54 C53 C55 115(4) . . ?
C54 C53 C56 103(3) . . ?
C55 C53 C56 104(3) . . ?
C53 C54 H54A 109.5 . . ?
C53 C54 H54B 109.5 . . ?
C53 C54 H54C 109.5 . . ?
H54A C54 H54B 109.5 . . ?
H54A C54 H54C 109.5 . . ?
H54B C54 H54C 109.5 . . ?
C53 C55 H55A 109.5 . . ?
C53 C55 H55B 109.5 . . ?
C53 C55 H55C 109.5 . . ?
H55A C55 H55B 109.5 . . ?
H55A C55 H55C 109.5 . . ?
H55B C55 H55C 109.5 . . ?
C53 C56 H56A 109.5 . . ?
C53 C56 H56B 109.5 . . ?
C53 C56 H56C 109.5 . . ?
H56A C56 H56B 109.5 . . ?
H56A C56 H56C 109.5 . . ?
H56B C56 H56C 109.5 . . ?
N16 C57 Fe2 179(5) . . ?
N18 N17 Fe2 116.9(18) . . ?
C60 N17 Fe2 138(3) . . ?
C60 N17 N18 105(2) . . ?
N17 N18 C58 108.0 . . ?
N17 N18 B1 118(3) . . ?
C58 N18 B1 133(3) . . ?
N18 C58 C59 108.0 . . ?
N18 C58 C62 111(3) . . ?
C59 C58 C62 141(3) . . ?
C58 C59 H59 128.3 . . ?
C60 C59 C58 103(2) . . ?
C60 C59 H59 128.3 . . ?
N17 C60 C59 116(4) . . ?
N17 C60 C61 125(4) . . ?
C59 C60 C61 119(4) . . ?
C60 C61 H61A 109.5 . . ?
C60 C61 H61B 109.5 . . ?
C60 C61 H61C 109.5 . . ?
H61A C61 H61B 109.5 . . ?
H61A C61 H61C 109.5 . . ?
H61B C61 H61C 109.5 . . ?
C58 C62 H62A 109.5 . . ?
C58 C62 H62B 109.5 . . ?
C58 C62 H62C 109.5 . . ?
H62A C62 H62B 109.5 . . ?
H62A C62 H62C 109.5 . . ?
H62B C62 H62C 109.5 . . ?
N20 N19 Fe2 116.3(18) . . ?
N20 N19 C65 112(2) . . ?
C65 N19 Fe2 131(3) . . ?
N19 N20 B1 118(3) . . ?
C63 N20 N19 107.9 . . ?
C63 N20 B1 134(3) . . ?
N20 C63 C67 123(3) . . ?
C64 C63 N20 108.1 . . ?
C64 C63 C67 129(3) . . ?
C63 C64 H64 125.2 . . ?
C63 C64 C65 110(2) . . ?
C65 C64 H64 125.2 . . ?
N19 C65 C64 102(4) . . ?
N19 C65 C66 127(4) . . ?
C66 C65 C64 130(4) . . ?
C65 C66 H66A 109.5 . . ?
C65 C66 H66B 109.5 . . ?
C65 C66 H66C 109.5 . . ?
H66A C66 H66B 109.5 . . ?
H66A C66 H66C 109.5 . . ?
H66B C66 H66C 109.5 . . ?
C63 C67 H67A 109.5 . . ?
C63 C67 H67B 109.5 . . ?
C63 C67 H67C 109.5 . . ?
H67A C67 H67B 109.5 . . ?
H67A C67 H67C 109.5 . . ?
H67B C67 H67C 109.5 . . ?
N22 N21 Fe2 116.9(16) . . ?
N22 N21 C70 105(2) . . ?
C70 N21 Fe2 136(3) . . ?
N21 N22 B1 120(3) . . ?
C68 N22 N21 108.0 . . ?
C68 N22 B1 131(3) . . ?
N22 C68 C69 108.0 . . ?
N22 C68 C72 122(2) . . ?
C69 C68 C72 130(2) . . ?
C68 C69 H69 126.5 . . ?
C70 C69 C68 107(2) . . ?
C70 C69 H69 126.5 . . ?
C69 C70 N21 111(4) . . ?
C69 C70 C71 123(3) . . ?
C71 C70 N21 124(3) . . ?
C70 C71 H71A 109.5 . . ?
C70 C71 H71B 109.5 . . ?
C70 C71 H71C 109.5 . . ?
H71A C71 H71B 109.5 . . ?
H71A C71 H71C 109.5 . . ?
H71B C71 H71C 109.5 . . ?
C68 C72 H72A 109.5 . . ?
C68 C72 H72B 109.5 . . ?
C68 C72 H72C 109.5 . . ?
H72A C72 H72B 109.5 . . ?
H72A C72 H72C 109.5 . . ?
H72B C72 H72C 109.5 . . ?
N18 B1 N20 101(3) . . ?
N18 B1 H1 111.4 . . ?
N20 B1 H1 111.4 . . ?
N22 B1 N18 115(3) . . ?
N22 B1 N20 106(4) . . ?
N22 B1 H1 111.4 . . ?
C73 N23 Co2 123.1(11) . . ?
C73 N23 C77 120.0 . . ?
C77 N23 Co2 116.7(11) . . ?
N23 C73 H73 120.0 . . ?
C74 C73 N23 120.0 . . ?
C74 C73 H73 120.0 . . ?
C73 C74 H74 120.0 . . ?
C73 C74 C75 120.0 . . ?
C75 C74 H74 120.0 . . ?
C74 C75 C78 120(3) . . ?
C76 C75 C74 120.0 . . ?
C76 C75 C78 120(3) . . ?
C75 C76 H76 120.0 . . ?
C75 C76 C77 120.0 . . ?
C77 C76 H76 120.0 . . ?
N23 C77 C82 113.2(16) . . ?
C76 C77 N23 120.0 . . ?
C76 C77 C82 126.8(16) . . ?
C75 C78 C79 98(4) . . ?
C80 C78 C75 111(4) . . ?
C80 C78 C79 101(6) . . ?
C81 C78 C75 116(6) . . ?
C81 C78 C79 103(5) . . ?
C81 C78 C80 122(5) . . ?
C78 C79 H79A 109.5 . . ?
C78 C79 H79B 109.5 . . ?
C78 C79 H79C 109.5 . . ?
H79A C79 H79B 109.5 . . ?
H79A C79 H79C 109.5 . . ?
H79B C79 H79C 109.5 . . ?
C78 C80 H80A 109.5 . . ?
C78 C80 H80B 109.5 . . ?
C78 C80 H80C 109.5 . . ?
H80A C80 H80B 109.5 . . ?
H80A C80 H80C 109.5 . . ?
H80B C80 H80C 109.5 . . ?
C78 C81 H81A 109.5 . . ?
C78 C81 H81B 109.5 . . ?
C78 C81 H81C 109.5 . . ?
H81A C81 H81B 109.5 . . ?
H81A C81 H81C 109.5 . . ?
H81B C81 H81C 109.5 . . ?
C82 N24 Co2 115.0(11) . . ?
C82 N24 C86 120.0 . . ?
C86 N24 Co2 125.0(11) . . ?
N24 C82 C77 118.6(16) . . ?
C83 C82 C77 121.1(16) . . ?
C83 C82 N24 120.0 . . ?
C82 C83 H83 120.0 . . ?
C84 C83 C82 120.0 . . ?
C84 C83 H83 120.0 . . ?
C83 C84 C85 120.0 . . ?
C83 C84 C87 123.6(19) . . ?
C85 C84 C87 116.4(19) . . ?
C84 C85 H85 120.0 . . ?
C86 C85 C84 120.0 . . ?
C86 C85 H85 120.0 . . ?
N24 C86 H86 120.0 . . ?
C85 C86 N24 120.0 . . ?
C85 C86 H86 120.0 . . ?
C88 C87 C84 107(3) . . ?
C89 C87 C84 108(3) . . ?
C89 C87 C88 114(3) . . ?
C90 C87 C84 108(3) . . ?
C90 C87 C88 109(3) . . ?
C90 C87 C89 110(3) . . ?
C87 C88 H88A 109.5 . . ?
C87 C88 H88B 109.5 . . ?
C87 C88 H88C 109.5 . . ?
H88A C88 H88B 109.5 . . ?
H88A C88 H88C 109.5 . . ?
H88B C88 H88C 109.5 . . ?
C87 C89 H89A 109.5 . . ?
C87 C89 H89B 109.5 . . ?
C87 C89 H89C 109.5 . . ?
H89A C89 H89B 109.5 . . ?
H89A C89 H89C 109.5 . . ?
H89B C89 H89C 109.5 . . ?
C87 C90 H90A 109.5 . . ?
C87 C90 H90B 109.5 . . ?
C87 C90 H90C 109.5 . . ?
H90A C90 H90B 109.5 . . ?
H90A C90 H90C 109.5 . . ?
H90B C90 H90C 109.5 . . ?
C91 N25 Co2 123(2) . . ?
C91 N25 C95 121(3) . . ?
C95 N25 Co2 116(2) . . ?
N25 C91 H91 120.4 . . ?
N25 C91 C92 119(3) . . ?
C92 C91 H91 120.4 . . ?
C91 C92 H92 118.7 . . ?
C93 C92 C91 123(3) . . ?
C93 C92 H92 118.7 . . ?
C92 C93 C94 115(3) . . ?
C92 C93 C96 119(3) . . ?
C94 C93 C96 125(3) . . ?
C93 C94 H94 119.8 . . ?
C95 C94 C93 120(3) . . ?
C95 C94 H94 119.8 . . ?
N25 C95 C94 122(3) . . ?
N25 C95 C104 116(3) . . ?
C94 C95 C104 122(3) . . ?
C93 C96 C98 106(2) . . ?
C93 C96 C99 110(3) . . ?
C97 C96 C93 113(3) . . ?
C97 C96 C98 107(3) . . ?
C97 C96 C99 111(3) . . ?
C99 C96 C98 109(2) . . ?
C96 C97 H97A 109.5 . . ?
C96 C97 H97B 109.5 . . ?
C96 C97 H97C 109.5 . . ?
H97A C97 H97B 109.5 . . ?
H97A C97 H97C 109.5 . . ?
H97B C97 H97C 109.5 . . ?
C96 C98 H98A 109.5 . . ?
C96 C98 H98B 109.5 . . ?
C96 C98 H98C 109.5 . . ?
H98A C98 H98B 109.5 . . ?
H98A C98 H98C 109.5 . . ?
H98B C98 H98C 109.5 . . ?
C96 C99 H99A 109.5 . . ?
C96 C99 H99B 109.5 . . ?
C96 C99 H99C 109.5 . . ?
H99A C99 H99B 109.5 . . ?
H99A C99 H99C 109.5 . . ?
H99B C99 H99C 109.5 . . ?
C100 N26 Co2 125(2) . . ?
C100 N26 C104 116(3) . . ?
C104 N26 Co2 119(2) . . ?
N26 C100 H100 116.4 . . ?
N26 C100 C101 127(3) . . ?
C101 C100 H100 116.4 . . ?
C100 C101 H101 122.8 . . ?
C100 C101 C102 114(3) . . ?
C102 C101 H101 122.8 . . ?
C101 C102 C105 119(3) . . ?
C103 C102 C101 117(3) . . ?
C103 C102 C105 124(3) . . ?
C102 C103 H103 120.5 . . ?
C104 C103 C102 119(3) . . ?
C104 C103 H103 120.5 . . ?
N26 C104 C95 112(3) . . ?
C103 C104 C95 122(3) . . ?
C103 C104 N26 126(3) . . ?
C106 C105 C102 109(3) . . ?
C106 C105 C108 111(3) . . ?
C107 C105 C102 105(3) . . ?
C107 C105 C106 106(4) . . ?
C107 C105 C108 115(4) . . ?
C108 C105 C102 111(4) . . ?
C105 C106 H10D 109.5 . . ?
C105 C106 H10E 109.5 . . ?
C105 C106 H10F 109.5 . . ?
H10D C106 H10E 109.5 . . ?
H10D C106 H10F 109.5 . . ?
H10E C106 H10F 109.5 . . ?
C105 C107 H10G 109.5 . . ?
C105 C107 H10H 109.5 . . ?
C105 C107 H10I 109.5 . . ?
H10G C107 H10H 109.5 . . ?
H10G C107 H10I 109.5 . . ?
H10H C107 H10I 109.5 . . ?
C105 C108 H10J 109.5 . . ?
C105 C108 H10K 109.5 . . ?
C105 C108 H10L 109.5 . . ?
H10J C108 H10K 109.5 . . ?
H10J C108 H10L 109.5 . . ?
H10K C108 H10L 109.5 . . ?
O1 S1 O3 112.8(19) . . ?
O1 S1 C109 104.7(16) . . ?
O2 S1 O1 120.0(17) . . ?
O2 S1 O3 106.0(17) . . ?
O2 S1 C109 108.2(19) . . ?
O3 S1 C109 103.9(16) . . ?
S1 C109 H10M 108.3 . . ?
S1 C109 H10N 108.3 . . ?
H10M C109 H10N 107.4 . . ?
C110 C109 S1 116(3) . . ?
C110 C109 H10M 108.3 . . ?
C110 C109 H10N 108.3 . . ?
O4 C110 C109 128(4) . . ?
O4 C110 N27 120(5) . . ?
N27 C110 C109 111(4) . . ?
C110 N27 H27 122.0 . . ?
C110 N27 C111 116(4) . . ?
C111 N27 H27 122.0 . . ?
N27 C111 H111 110.0 . . ?
N27 C111 C112 107(5) . . ?
N27 C111 C125 111(6) . . ?
C112 C111 H111 110.0 . . ?
C112 C111 C125 108(6) . . ?
C125 C111 H111 110.0 . . ?
O5 C112 C111 132(6) . . ?
O5 C112 O6 120(4) . . ?
O6 C112 C111 107(6) . . ?
C112 O6 C113 124(5) . . ?
O6 C113 H11A 108.1 . . ?
O6 C113 H11B 108.1 . . ?
O6 C113 C114 117(3) . . ?
H11A C113 H11B 107.3 . . ?
C114 C113 H11A 108.1 . . ?
C114 C113 H11B 108.1 . . ?
C113 C114 H11C 110.6 . . ?
C113 C114 H11D 110.6 . . ?
H11C C114 H11D 108.8 . . ?
C115 C114 C113 106(3) . . ?
C115 C114 H11C 110.6 . . ?
C115 C114 H11D 110.6 . . ?
C114 C115 H11E 108.5 . . ?
C114 C115 H11F 108.5 . . ?
C114 C115 C116 115.2(3) . . ?
H11E C115 H11F 107.5 . . ?
C116 C115 H11E 108.5 . . ?
C116 C115 H11F 108.5 . . ?
C115 C116 H11G 108.5 . . ?
C115 C116 H11H 108.5 . . ?
H11G C116 H11H 107.5 . . ?
C117 C116 C115 115.2(3) . . ?
C117 C116 H11G 108.5 . . ?
C117 C116 H11H 108.5 . . ?
C116 C117 H11I 108.5 . . ?
C116 C117 H11J 108.5 . . ?
H11I C117 H11J 107.5 . . ?
C118 C117 C116 115.2(3) . . ?
C118 C117 H11I 108.5 . . ?
C118 C117 H11J 108.5 . . ?
C117 C118 H11K 108.5 . . ?
C117 C118 H11L 108.5 . . ?
C117 C118 C119 115.2(3) . . ?
H11K C118 H11L 107.5 . . ?
C119 C118 H11K 108.5 . . ?
C119 C118 H11L 108.5 . . ?
C118 C119 H11M 108.5 . . ?
C118 C119 H11N 108.5 . . ?
C118 C119 C120 115.2(3) . . ?
H11M C119 H11N 107.5 . . ?
C120 C119 H11M 108.5 . . ?
C120 C119 H11N 108.5 . . ?
C119 C120 H12A 108.5 . . ?
C119 C120 H12B 108.5 . . ?
H12A C120 H12B 107.5 . . ?
C121 C120 C119 115.2(3) . . ?
C121 C120 H12A 108.5 . . ?
C121 C120 H12B 108.5 . . ?
C120 C121 H12C 108.5 . . ?
C120 C121 H12D 108.5 . . ?
C120 C121 C122 115.2(3) . . ?
H12C C121 H12D 107.5 . . ?
C122 C121 H12C 108.5 . . ?
C122 C121 H12D 108.5 . . ?
C121 C122 H12E 108.5 . . ?
C121 C122 H12F 108.5 . . ?
C121 C122 C123 115.2(3) . . ?
H12E C122 H12F 107.5 . . ?
C123 C122 H12E 108.5 . . ?
C123 C122 H12F 108.5 . . ?
C122 C123 H12G 108.5 . . ?
C122 C123 H12H 108.5 . . ?
H12G C123 H12H 107.5 . . ?
C124 C123 C122 115.2(3) . . ?
C124 C123 H12G 108.5 . . ?
C124 C123 H12H 108.5 . . ?
C123 C124 H12I 109.5 . . ?
C123 C124 H12J 109.5 . . ?
C123 C124 H12K 109.5 . . ?
H12I C124 H12J 109.5 . . ?
H12I C124 H12K 109.5 . . ?
H12J C124 H12K 109.5 . . ?
C111 C125 H12L 110.9 . . ?
C111 C125 H12M 110.9 . . ?
H12L C125 H12M 108.9 . . ?
C126 C125 C111 104(6) . . ?
C126 C125 H12L 110.9 . . ?
C126 C125 H12M 110.9 . . ?
C125 C126 H12N 112.3 . . ?
C125 C126 H12O 112.3 . . ?
H12N C126 H12O 109.9 . . ?
C127 C126 C125 97(7) . . ?
C127 C126 H12N 112.3 . . ?
C127 C126 H12O 112.3 . . ?
C126 C127 O8 117(9) . . ?
O7 C127 C126 139(9) . . ?
O7 C127 O8 104(8) . . ?
N7 B2 N11 101(3) . . ?
N7 B2 H2 112.5 . . ?
N9 B2 N7 108(3) . . ?
N9 B2 N11 110(4) . . ?
N9 B2 H2 112.5 . . ?
N11 B2 H2 112.5 . . ?
C128 O8 C127 120(7) . . ?
O8 C128 H12P 111.4 . . ?
O8 C128 H12Q 111.4 . . ?
O8 C128 C129 102(6) . . ?
H12P C128 H12Q 109.3 . . ?
C129 C128 H12P 111.4 . . ?
C129 C128 H12Q 111.4 . . ?
C128 C129 H12R 110.3 . . ?
C128 C129 H12S 110.3 . . ?
H12R C129 H12S 108.6 . . ?
C130 C129 C128 107(6) . . ?
C130 C129 H12R 110.3 . . ?
C130 C129 H12S 110.3 . . ?
C129 C130 H13A 110.8 . . ?
C129 C130 H13B 110.8 . . ?
C129 C130 C131 105(5) . . ?
H13A C130 H13B 108.9 . . ?
C131 C130 H13A 110.8 . . ?
C131 C130 H13B 110.8 . . ?
C130 C131 H13C 112.4 . . ?
C130 C131 H13D 112.4 . . ?
C130 C131 C132 97(4) . . ?
H13C C131 H13D 109.9 . . ?
C132 C131 H13C 112.4 . . ?
C132 C131 H13D 112.4 . . ?
C131 C132 H13E 108.5 . . ?
C131 C132 H13F 108.5 . . ?
H13E C132 H13F 107.5 . . ?
C133 C132 C131 115.2(3) . . ?
C133 C132 H13E 108.5 . . ?
C133 C132 H13F 108.5 . . ?
C132 C133 H13G 108.5 . . ?
C132 C133 H13H 108.5 . . ?
C132 C133 C134 115.2(3) . . ?
H13G C133 H13H 107.5 . . ?
C134 C133 H13G 108.5 . . ?
C134 C133 H13H 108.5 . . ?
C133 C134 H13I 108.5 . . ?
C133 C134 H13J 108.5 . . ?
H13I C134 H13J 107.5 . . ?
C135 C134 C133 115.2(3) . . ?
C135 C134 H13I 108.5 . . ?
C135 C134 H13J 108.5 . . ?
C134 C135 H13K 110.2 . . ?
C134 C135 H13L 110.2 . . ?
H13K C135 H13L 108.5 . . ?
C136 C135 C134 107(4) . . ?
C136 C135 H13K 110.2 . . ?
C136 C135 H13L 110.2 . . ?
C135 C136 H13M 108.5 . . ?
C135 C136 H13N 108.5 . . ?
C135 C136 C137 115.2(3) . . ?
H13M C136 H13N 107.5 . . ?
C137 C136 H13M 108.5 . . ?
C137 C136 H13N 108.5 . . ?
C136 C137 H13O 108.5 . . ?
C136 C137 H13P 108.5 . . ?
H13O C137 H13P 107.5 . . ?
C138 C137 C136 115.2(3) . . ?
C138 C137 H13O 108.5 . . ?
C138 C137 H13P 108.5 . . ?
C137 C138 H13Q 108.5 . . ?
C137 C138 H13R 108.5 . . ?
H13Q C138 H13R 107.5 . . ?
C139 C138 C137 115.2(3) . . ?
C139 C138 H13Q 108.5 . . ?
C139 C138 H13R 108.5 . . ?
C138 C139 H13S 109.5 . . ?
C138 C139 H13T 109.5 . . ?
C138 C139 H13U 109.5 . . ?
H13S C139 H13T 109.5 . . ?
H13S C139 H13U 109.5 . . ?
H13T C139 H13U 109.5 . . ?
O9 S2 O10 113(3) . . ?
O9 S2 C140 105(3) . . ?
O10 S2 C140 104(3) . . ?
O11 S2 O9 110(2) . . ?
O11 S2 O10 116(3) . . ?
O11 S2 C140 109(3) . . ?
S2 C140 H14D 105.0 . . ?
S2 C140 H14E 105.0 . . ?
H14D C140 H14E 105.9 . . ?
C141 C140 S2 129(7) . . ?
C141 C140 H14D 105.0 . . ?
C141 C140 H14E 105.0 . . ?
C140 C141 N28 113(7) . . ?
O12 C141 C140 133(10) . . ?
O12 C141 N28 109(9) . . ?
C141 N28 H28 117.9 . . ?
C142 N28 C141 124(6) . . ?
C142 N28 H28 117.9 . . ?
N28 C142 H142 109.0 . . ?
N28 C142 C156 103(6) . . ?
C143 C142 N28 100(7) . . ?
C143 C142 H142 109.0 . . ?
C143 C142 C156 126(8) . . ?
C156 C142 H142 109.0 . . ?
O13 C143 C142 119(5) . . ?
O13 C143 O14 134.3(6) . . ?
O14 C143 C142 105(5) . . ?
C143 O14 C144 98(2) . . ?
O14 C144 H14F 113.3 . . ?
O14 C144 H14G 113.3 . . ?
H14F C144 H14G 110.7 . . ?
C145 C144 O14 92(4) . . ?
C145 C144 H14F 113.3 . . ?
C145 C144 H14G 113.3 . . ?
C144 C145 H14H 107.3 . . ?
C144 C145 H14I 107.3 . . ?
C144 C145 C146 120(4) . . ?
H14H C145 H14I 106.9 . . ?
C146 C145 H14H 107.3 . . ?
C146 C145 H14I 107.3 . . ?
C145 C146 H14J 102.9 . . ?
C145 C146 H14K 102.9 . . ?
C145 C146 C147 137(4) . . ?
H14J C146 H14K 105.0 . . ?
C147 C146 H14J 102.9 . . ?
C147 C146 H14K 102.9 . . ?
C146 C147 H14L 108.5 . . ?
C146 C147 H14M 108.5 . . ?
C146 C147 C148 115.2(3) . . ?
H14L C147 H14M 107.5 . . ?
C148 C147 H14L 108.5 . . ?
C148 C147 H14M 108.5 . . ?
C147 C148 H14N 108.5 . . ?
C147 C148 H14O 108.5 . . ?
H14N C148 H14O 107.5 . . ?
C149 C148 C147 115.2(3) . . ?
C149 C148 H14N 108.5 . . ?
C149 C148 H14O 108.5 . . ?
C148 C149 H14P 108.5 . . ?
C148 C149 H14Q 108.5 . . ?
C148 C149 C150 115.2(3) . . ?
H14P C149 H14Q 107.5 . . ?
C150 C149 H14P 108.5 . . ?
C150 C149 H14Q 108.5 . . ?
C149 C150 H15D 108.5 . . ?
C149 C150 H15E 108.5 . . ?
C149 C150 C151 115.2(3) . . ?
H15D C150 H15E 107.5 . . ?
C151 C150 H15D 108.5 . . ?
C151 C150 H15E 108.5 . . ?
C150 C151 H15F 108.5 . . ?
C150 C151 H15G 108.5 . . ?
C150 C151 C152 115.2(3) . . ?
H15F C151 H15G 107.5 . . ?
C152 C151 H15F 108.5 . . ?
C152 C151 H15G 108.5 . . ?
C151 C152 H15H 108.5 . . ?
C151 C152 H15I 108.5 . . ?
H15H C152 H15I 107.5 . . ?
C153 C152 C151 115.2(3) . . ?
C153 C152 H15H 108.5 . . ?
C153 C152 H15I 108.5 . . ?
C152 C153 H15J 108.5 . . ?
C152 C153 H15K 108.5 . . ?
C152 C153 C154 115.2(3) . . ?
H15J C153 H15K 107.5 . . ?
C154 C153 H15J 108.5 . . ?
C154 C153 H15K 108.5 . . ?
C153 C154 H15L 108.5 . . ?
C153 C154 H15M 108.5 . . ?
H15L C154 H15M 107.5 . . ?
C155 C154 C153 115.2(3) . . ?
C155 C154 H15L 108.5 . . ?
C155 C154 H15M 108.5 . . ?
C154 C155 H15N 109.5 . . ?
C154 C155 H15O 109.5 . . ?
C154 C155 H15P 109.5 . . ?
H15N C155 H15O 109.5 . . ?
H15N C155 H15P 109.5 . . ?
H15O C155 H15P 109.5 . . ?
C142 C156 H15Q 112.1 . . ?
C142 C156 H15R 112.1 . . ?
H15Q C156 H15R 109.7 . . ?
C157 C156 C142 99(5) . . ?
C157 C156 H15Q 112.1 . . ?
C157 C156 H15R 112.1 . . ?
C156 C157 H15S 109.4 . . ?
C156 C157 H15T 109.4 . . ?
C156 C157 C158 111(5) . . ?
H15S C157 H15T 108.0 . . ?
C158 C157 H15S 109.4 . . ?
C158 C157 H15T 109.4 . . ?
O15 C158 C157 115(6) . . ?
O15 C158 O16 109(6) . . ?
O16 C158 C157 108(5) . . ?
C158 O16 C159 115(5) . . ?
O16 C159 H15U 109.6 . . ?
O16 C159 H15V 109.6 . . ?
H15U C159 H15V 108.1 . . ?
C160 C159 O16 110(5) . . ?
C160 C159 H15U 109.6 . . ?
C160 C159 H15V 109.6 . . ?
C159 C160 H16A 108.5 . . ?
C159 C160 H16B 108.5 . . ?
H16A C160 H16B 107.5 . . ?
C161 C160 C159 115.2(3) . . ?
C161 C160 H16A 108.5 . . ?
C161 C160 H16B 108.5 . . ?
C160 C161 H16C 101.4 . . ?
C160 C161 H16D 101.4 . . ?
H16C C161 H16D 104.6 . . ?
C162 C161 C160 142(4) . . ?
C162 C161 H16C 101.4 . . ?
C162 C161 H16D 101.4 . . ?
C161 C162 H16E 108.5 . . ?
C161 C162 H16F 108.5 . . ?
H16E C162 H16F 107.5 . . ?
C163 C162 C161 115.2(3) . . ?
C163 C162 H16E 108.5 . . ?
C163 C162 H16F 108.5 . . ?
C162 C163 H16G 108.5 . . ?
C162 C163 H16H 108.5 . . ?
C162 C163 C164 115.2(3) . . ?
H16G C163 H16H 107.5 . . ?
C164 C163 H16G 108.5 . . ?
C164 C163 H16H 108.5 . . ?
C163 C164 H16I 108.5 . . ?
C163 C164 H16J 108.5 . . ?
C163 C164 C165 115.2(3) . . ?
H16I C164 H16J 107.5 . . ?
C165 C164 H16I 108.5 . . ?
C165 C164 H16J 108.5 . . ?
C164 C165 H16K 95.3 . . ?
C164 C165 H16L 95.3 . . ?
H16K C165 H16L 103.3 . . ?
C166 C165 C164 163(4) . . ?
C166 C165 H16K 95.3 . . ?
C166 C165 H16L 95.3 . . ?
C165 C166 H16M 108.5 . . ?
C165 C166 H16N 108.5 . . ?
H16M C166 H16N 107.5 . . ?
C167 C166 C165 115.2(3) . . ?
C167 C166 H16M 108.5 . . ?
C167 C166 H16N 108.5 . . ?
C166 C167 H16O 108.5 . . ?
C166 C167 H16P 108.5 . . ?
C166 C167 C168 115.2(3) . . ?
H16O C167 H16P 107.5 . . ?
C168 C167 H16O 108.5 . . ?
C168 C167 H16P 108.5 . . ?
C167 C168 H16Q 108.5 . . ?
C167 C168 H16R 108.5 . . ?
H16Q C168 H16R 107.5 . . ?
C169 C168 C167 115.2(3) . . ?
C169 C168 H16Q 108.5 . . ?
C169 C168 H16R 108.5 . . ?
C168 C169 H16S 112.8 . . ?
C168 C169 H16T 112.8 . . ?
H16S C169 H16T 110.2 . . ?
C170 C169 C168 95(5) . . ?
C170 C169 H16S 112.8 . . ?
C170 C169 H16T 112.8 . . ?
C169 C170 H17A 109.5 . . ?
C169 C170 H17B 109.5 . . ?
C169 C170 H17C 109.5 . . ?
H17A C170 H17B 109.5 . . ?
H17A C170 H17C 109.5 . . ?
H17B C170 H17C 109.5 . . ?

loop_
_geom_bond_atom_site_label_1
_geom_bond_atom_site_label_2
_geom_bond_distance
_geom_bond_site_symmetry_2
_geom_bond_publ_flag
Fe1 C1 1.87(3) . ?
Fe1 C4 1.91(4) . ?
Fe1 C5 1.90(3) . ?
Fe1 N6 1.98(3) . ?
Fe1 N8 2.01(2) . ?
Fe1 N10 2.00(2) . ?
Co1 N1 2.08(3) . ?
Co1 N2 2.14(4) . ?
Co1 N12 2.11(2) . ?
Co1 N13 2.12(3) . ?
Co1 N14 2.10(3) . ?
Co1 N15 2.18(3) . ?
Fe2 C2 1.80(5) . ?
Fe2 C3 1.97(3) . ?
Fe2 C57 1.96(4) . ?
Fe2 N17 1.99(3) . ?
Fe2 N19 2.05(2) . ?
Fe2 N21 1.94(2) . ?
Co2 N3 2.07(3) . ?
Co2 N4 2.09(3) . ?
Co2 N23 2.171(15) . ?
Co2 N24 2.132(17) . ?
Co2 N25 2.11(3) . ?
Co2 N26 2.09(3) . ?
C1 N1 1.21(3) . ?
N2 C2 1.21(5) . ?
C3 N3 1.08(4) . ?
N4 C4 1.17(4) . ?
C5 N5 1.18(4) . ?
N6 N7 1.33(3) . ?
N6 C8 1.40(4) . ?
N7 C6 1.31(4) . ?
N7 B2 1.58(5) . ?
C6 C7 1.31(4) . ?
C6 C9 1.46(5) . ?
C7 H7 0.9500 . ?
C7 C8 1.40(5) . ?
C8 C10 1.48(5) . ?
C9 H9A 0.9800 . ?
C9 H9B 0.9800 . ?
C9 H9C 0.9800 . ?
C10 H10A 0.9800 . ?
C10 H10B 0.9800 . ?
C10 H10C 0.9800 . ?
N8 N9 1.37(2) . ?
N8 C13 1.34(5) . ?
N9 C11 1.38(2) . ?
N9 B2 1.45(5) . ?
C11 C12 1.37(2) . ?
C11 C15 1.52(4) . ?
C12 H12 0.9500 . ?
C12 C13 1.38(4) . ?
C13 C14 1.46(5) . ?
C14 H14A 0.9800 . ?
C14 H14B 0.9800 . ?
C14 H14C 0.9800 . ?
C15 H15A 0.9800 . ?
C15 H15B 0.9800 . ?
C15 H15C 0.9800 . ?
N10 N11 1.35(3) . ?
N10 C18 1.32(4) . ?
N11 C16 1.31(4) . ?
N11 B2 1.63(5) . ?
C16 C17 1.36(4) . ?
C16 C20 1.49(4) . ?
C17 H17 0.9500 . ?
C17 C18 1.37(4) . ?
C18 C19 1.56(5) . ?
C19 H19A 0.9800 . ?
C19 H19B 0.9800 . ?
C19 H19C 0.9800 . ?
C20 H20A 0.9800 . ?
C20 H20B 0.9800 . ?
C20 H20C 0.9800 . ?
N12 C21 1.33(4) . ?
N12 C25 1.39(3) . ?
C21 C22 1.44(4) . ?
C21 C34 1.481(3) . ?
C22 H22 0.9500 . ?
C22 C23 1.43(3) . ?
C23 C24 1.40(4) . ?
C23 C26 1.44(5) . ?
C24 H24 0.9500 . ?
C24 C25 1.36(4) . ?
C25 H25 0.9500 . ?
C26 C27 1.45(6) . ?
C26 C28 1.71(4) . ?
C26 C29 1.58(5) . ?
C27 H27A 0.9800 . ?
C27 H27B 0.9800 . ?
C27 H27C 0.9800 . ?
C28 H28A 0.9800 . ?
C28 H28B 0.9800 . ?
C28 H28C 0.9800 . ?
C29 H29A 0.9800 . ?
C29 H29B 0.9800 . ?
C29 H29C 0.9800 . ?
N13 C30 1.39(3) . ?
N13 C34 1.29(4) . ?
C30 H30 0.9500 . ?
C30 C31 1.33(4) . ?
C31 H31 0.9500 . ?
C31 C32 1.38(4) . ?
C32 C33 1.47(3) . ?
C32 C35 1.50(6) . ?
C33 H33 0.9500 . ?
C33 C34 1.39(4) . ?
C35 C36 1.510(3) . ?
C35 C37 1.510(3) . ?
C35 C38 1.57(6) . ?
C37 H37A 0.9800 . ?
C37 H37B 0.9800 . ?
C37 H37C 0.9800 . ?
N14 C39 1.36(4) . ?
N14 C43 1.36(4) . ?
C39 H39 0.9500 . ?
C39 C40 1.41(4) . ?
C40 H40 0.9500 . ?
C40 C41 1.27(5) . ?
C41 C42 1.46(4) . ?
C41 C44 1.60(5) . ?
C42 H42 0.9500 . ?
C42 C43 1.40(5) . ?
C43 C48 1.50(4) . ?
C44 C45 1.53(5) . ?
C44 C46 1.45(7) . ?
C44 C47 1.56(5) . ?
C45 H45A 0.9800 . ?
C45 H45B 0.9800 . ?
C45 H45C 0.9800 . ?
C46 H46A 0.9800 . ?
C46 H46B 0.9800 . ?
C46 H46C 0.9800 . ?
C47 H47A 0.9800 . ?
C47 H47B 0.9800 . ?
C47 H47C 0.9800 . ?
N15 C48 1.33(4) . ?
N15 C52 1.39(4) . ?
C48 C49 1.37(5) . ?
C49 H49 0.9500 . ?
C49 C50 1.40(4) . ?
C50 C51 1.33(5) . ?
C50 C53 1.51(5) . ?
C51 H51 0.9500 . ?
C51 C52 1.30(5) . ?
C52 H52 0.9500 . ?
C53 C54 1.52(4) . ?
C53 C55 1.53(5) . ?
C53 C56 1.61(5) . ?
C54 H54A 0.9800 . ?
C54 H54B 0.9800 . ?
C54 H54C 0.9800 . ?
C55 H55A 0.9800 . ?
C55 H55B 0.9800 . ?
C55 H55C 0.9800 . ?
C56 H56A 0.9800 . ?
C56 H56B 0.9800 . ?
C56 H56C 0.9800 . ?
C57 N16 1.16(5) . ?
N17 N18 1.40(2) . ?
N17 C60 1.31(5) . ?
N18 C58 1.40(2) . ?
N18 B1 1.57(5) . ?
C58 C59 1.40(2) . ?
C58 C62 1.57(5) . ?
C59 H59 0.9500 . ?
C59 C60 1.35(5) . ?
C60 C61 1.54(5) . ?
C61 H61A 0.9800 . ?
C61 H61B 0.9800 . ?
C61 H61C 0.9800 . ?
C62 H62A 0.9800 . ?
C62 H62B 0.9800 . ?
C62 H62C 0.9800 . ?
N19 N20 1.36(2) . ?
N19 C65 1.38(5) . ?
N20 C63 1.36(2) . ?
N20 B1 1.61(5) . ?
C63 C64 1.36(2) . ?
C63 C67 1.51(4) . ?
C64 H64 0.9500 . ?
C64 C65 1.45(5) . ?
C65 C66 1.40(5) . ?
C66 H66A 0.9800 . ?
C66 H66B 0.9800 . ?
C66 H66C 0.9800 . ?
C67 H67A 0.9800 . ?
C67 H67B 0.9800 . ?
C67 H67C 0.9800 . ?
N21 N22 1.40(2) . ?
N21 C70 1.41(4) . ?
N22 C68 1.40(2) . ?
N22 B1 1.43(5) . ?
C68 C69 1.40(2) . ?
C68 C72 1.43(4) . ?
C69 H69 0.9500 . ?
C69 C70 1.34(5) . ?
C70 C71 1.40(5) . ?
C71 H71A 0.9800 . ?
C71 H71B 0.9800 . ?
C71 H71C 0.9800 . ?
C72 H72A 0.9800 . ?
C72 H72B 0.9800 . ?
C72 H72C 0.9800 . ?
B1 H1 1.0000 . ?
N23 C73 1.3900 . ?
N23 C77 1.3900 . ?
C73 H73 0.9500 . ?
C73 C74 1.3900 . ?
C74 H74 0.9500 . ?
C74 C75 1.3900 . ?
C75 C76 1.3900 . ?
C75 C78 1.51(5) . ?
C76 H76 0.9500 . ?
C76 C77 1.3900 . ?
C77 C82 1.44(2) . ?
C78 C79 1.510(3) . ?
C78 C80 1.46(7) . ?
C78 C81 1.34(7) . ?
C79 H79A 0.9800 . ?
C79 H79B 0.9800 . ?
C79 H79C 0.9800 . ?
C80 H80A 0.9800 . ?
C80 H80B 0.9800 . ?
C80 H80C 0.9800 . ?
C81 H81A 0.9800 . ?
C81 H81B 0.9800 . ?
C81 H81C 0.9800 . ?
N24 C82 1.3900 . ?
N24 C86 1.3900 . ?
C82 C83 1.3900 . ?
C83 H83 0.9500 . ?
C83 C84 1.3900 . ?
C84 C85 1.3900 . ?
C84 C87 1.60(4) . ?
C85 H85 0.9500 . ?
C85 C86 1.3900 . ?
C86 H86 0.9500 . ?
C87 C88 1.510(3) . ?
C87 C89 1.49(5) . ?
C87 C90 1.46(5) . ?
C88 H88A 0.9800 . ?
C88 H88B 0.9800 . ?
C88 H88C 0.9800 . ?
C89 H89A 0.9800 . ?
C89 H89B 0.9800 . ?
C89 H89C 0.9800 . ?
C90 H90A 0.9800 . ?
C90 H90B 0.9800 . ?
C90 H90C 0.9800 . ?
N25 C91 1.32(4) . ?
N25 C95 1.34(4) . ?
C91 H91 0.9500 . ?
C91 C92 1.42(4) . ?
C92 H92 0.9500 . ?
C92 C93 1.39(4) . ?
C93 C94 1.41(4) . ?
C93 C96 1.51(4) . ?
C94 H94 0.9500 . ?
C94 C95 1.40(4) . ?
C95 C104 1.50(5) . ?
C96 C97 1.49(4) . ?
C96 C98 1.54(4) . ?
C96 C99 1.53(4) . ?
C97 H97A 0.9800 . ?
C97 H97B 0.9800 . ?
C97 H97C 0.9800 . ?
C98 H98A 0.9800 . ?
C98 H98B 0.9800 . ?
C98 H98C 0.9800 . ?
C99 H99A 0.9800 . ?
C99 H99B 0.9800 . ?
C99 H99C 0.9800 . ?
N26 C100 1.27(4) . ?
N26 C104 1.37(4) . ?
C100 H100 0.9500 . ?
C100 C101 1.47(5) . ?
C101 H101 0.9500 . ?
C101 C102 1.48(4) . ?
C102 C103 1.43(4) . ?
C102 C105 1.52(5) . ?
C103 H103 0.9500 . ?
C103 C104 1.36(5) . ?
C105 C106 1.510(3) . ?
C105 C107 1.49(6) . ?
C105 C108 1.52(5) . ?
C106 H10D 0.9800 . ?
C106 H10E 0.9800 . ?
C106 H10F 0.9800 . ?
C107 H10G 0.9800 . ?
C107 H10H 0.9800 . ?
C107 H10I 0.9800 . ?
C108 H10J 0.9800 . ?
C108 H10K 0.9800 . ?
C108 H10L 0.9800 . ?
S1 O1 1.44(3) . ?
S1 O2 1.38(3) . ?
S1 O3 1.48(3) . ?
S1 C109 1.80(3) . ?
C109 H10M 0.9900 . ?
C109 H10N 0.9900 . ?
C109 C110 1.47(6) . ?
C110 O4 1.17(4) . ?
C110 N27 1.38(5) . ?
N27 H27 0.8800 . ?
N27 C111 1.47(8) . ?
C111 H111 1.0000 . ?
C111 C112 1.510(3) . ?
C111 C125 1.66(9) . ?
C112 O5 1.22(7) . ?
C112 O6 1.35(6) . ?
O6 C113 1.48(5) . ?
C113 H11A 0.9900 . ?
C113 H11B 0.9900 . ?
C113 C114 1.510(3) . ?
C114 H11C 0.9900 . ?
C114 H11D 0.9900 . ?
C114 C115 1.510(3) . ?
C115 H11E 0.9900 . ?
C115 H11F 0.9900 . ?
C115 C116 1.510(3) . ?
C116 H11G 0.9900 . ?
C116 H11H 0.9900 . ?
C116 C117 1.510(3) . ?
C117 H11I 0.9900 . ?
C117 H11J 0.9900 . ?
C117 C118 1.510(3) . ?
C118 H11K 0.9900 . ?
C118 H11L 0.9900 . ?
C118 C119 1.510(3) . ?
C119 H11M 0.9900 . ?
C119 H11N 0.9900 . ?
C119 C120 1.510(3) . ?
C120 H12A 0.9900 . ?
C120 H12B 0.9900 . ?
C120 C121 1.510(3) . ?
C121 H12C 0.9900 . ?
C121 H12D 0.9900 . ?
C121 C122 1.510(3) . ?
C122 H12E 0.9900 . ?
C122 H12F 0.9900 . ?
C122 C123 1.510(3) . ?
C123 H12G 0.9900 . ?
C123 H12H 0.9900 . ?
C123 C124 1.510(3) . ?
C124 H12I 0.9800 . ?
C124 H12J 0.9800 . ?
C124 H12K 0.9800 . ?
C125 H12L 0.9900 . ?
C125 H12M 0.9900 . ?
C125 C126 1.60(9) . ?
C126 H12N 0.9900 . ?
C126 H12O 0.9900 . ?
C126 C127 1.41(10) . ?
C127 O7 1.32(9) . ?
C127 O8 1.45(9) . ?
B2 H2 1.0000 . ?
O8 C128 1.44(8) . ?
C128 H12P 0.9900 . ?
C128 H12Q 0.9900 . ?
C128 C129 1.61(9) . ?
C129 H12R 0.9900 . ?
C129 H12S 0.9900 . ?
C129 C130 1.46(9) . ?
C130 H13A 0.9900 . ?
C130 H13B 0.9900 . ?
C130 C131 1.510(3) . ?
C131 H13C 0.9900 . ?
C131 H13D 0.9900 . ?
C131 C132 1.510(3) . ?
C132 H13E 0.9900 . ?
C132 H13F 0.9900 . ?
C132 C133 1.510(3) . ?
C133 H13G 0.9900 . ?
C133 H13H 0.9900 . ?
C133 C134 1.510(3) . ?
C134 H13I 0.9900 . ?
C134 H13J 0.9900 . ?
C134 C135 1.510(3) . ?
C135 H13K 0.9900 . ?
C135 H13L 0.9900 . ?
C135 C136 1.510(3) . ?
C136 H13M 0.9900 . ?
C136 H13N 0.9900 . ?
C136 C137 1.510(3) . ?
C137 H13O 0.9900 . ?
C137 H13P 0.9900 . ?
C137 C138 1.510(3) . ?
C138 H13Q 0.9900 . ?
C138 H13R 0.9900 . ?
C138 C139 1.510(3) . ?
C139 H13S 0.9800 . ?
C139 H13T 0.9800 . ?
C139 H13U 0.9800 . ?
S2 O9 1.45(5) . ?
S2 O10 1.50(3) . ?
S2 O11 1.39(4) . ?
S2 C140 1.82(6) . ?
C140 H14D 0.9900 . ?
C140 H14E 0.9900 . ?
C140 C141 1.32(10) . ?
C141 O12 1.23(8) . ?
C141 N28 1.64(11) . ?
N28 H28 0.8800 . ?
N28 C142 1.57(10) . ?
C142 H142 1.0000 . ?
C142 C143 1.54(8) . ?
C142 C156 1.58(10) . ?
C143 O13 1.120(3) . ?
C143 O14 1.320(3) . ?
O14 C144 1.620(3) . ?
C144 H14F 0.9900 . ?
C144 H14G 0.9900 . ?
C144 C145 1.510(3) . ?
C145 H14H 0.9900 . ?
C145 H14I 0.9900 . ?
C145 C146 1.510(3) . ?
C146 H14J 0.9900 . ?
C146 H14K 0.9900 . ?
C146 C147 1.510(3) . ?
C147 H14L 0.9900 . ?
C147 H14M 0.9900 . ?
C147 C148 1.510(3) . ?
C148 H14N 0.9900 . ?
C148 H14O 0.9900 . ?
C148 C149 1.510(3) . ?
C149 H14P 0.9900 . ?
C149 H14Q 0.9900 . ?
C149 C150 1.510(3) . ?
C150 H15D 0.9900 . ?
C150 H15E 0.9900 . ?
C150 C151 1.510(3) . ?
C151 H15F 0.9900 . ?
C151 H15G 0.9900 . ?
C151 C152 1.510(3) . ?
C152 H15H 0.9900 . ?
C152 H15I 0.9900 . ?
C152 C153 1.510(3) . ?
C153 H15J 0.9900 . ?
C153 H15K 0.9900 . ?
C153 C154 1.510(3) . ?
C154 H15L 0.9900 . ?
C154 H15M 0.9900 . ?
C154 C155 1.510(3) . ?
C155 H15N 0.9800 . ?
C155 H15O 0.9800 . ?
C155 H15P 0.9800 . ?
C156 H15Q 0.9900 . ?
C156 H15R 0.9900 . ?
C156 C157 1.510(3) . ?
C157 H15S 0.9900 . ?
C157 H15T 0.9900 . ?
C157 C158 1.550(3) . ?
C158 O15 1.22(10) . ?
C158 O16 1.36(9) . ?
O16 C159 1.55(7) . ?
C159 H15U 0.9900 . ?
C159 H15V 0.9900 . ?
C159 C160 1.510(3) . ?
C160 H16A 0.9900 . ?
C160 H16B 0.9900 . ?
C160 C161 1.510(3) . ?
C161 H16C 0.9900 . ?
C161 H16D 0.9900 . ?
C161 C162 1.510(3) . ?
C162 H16E 0.9900 . ?
C162 H16F 0.9900 . ?
C162 C163 1.510(3) . ?
C163 H16G 0.9900 . ?
C163 H16H 0.9900 . ?
C163 C164 1.510(3) . ?
C164 H16I 0.9900 . ?
C164 H16J 0.9900 . ?
C164 C165 1.510(3) . ?
C165 H16K 0.9900 . ?
C165 H16L 0.9900 . ?
C165 C166 1.510(3) . ?
C166 H16M 0.9900 . ?
C166 H16N 0.9900 . ?
C166 C167 1.510(3) . ?
C167 H16O 0.9900 . ?
C167 H16P 0.9900 . ?
C167 C168 1.510(3) . ?
C168 H16Q 0.9900 . ?
C168 H16R 0.9900 . ?
C168 C169 1.510(3) . ?
C169 H16S 0.9900 . ?
C169 H16T 0.9900 . ?
C169 C170 1.510(3) . ?
C170 H17A 0.9800 . ?
C170 H17B 0.9800 . ?
C170 H17C 0.9800 . ?

loop_
_geom_torsion_atom_site_label_1
_geom_torsion_atom_site_label_2
_geom_torsion_atom_site_label_3
_geom_torsion_atom_site_label_4
_geom_torsion
_geom_torsion_site_symmetry_1
_geom_torsion_site_symmetry_2
_geom_torsion_site_symmetry_3
_geom_torsion_site_symmetry_4
_geom_torsion_publ_flag
Fe1 N6 N7 C6 -177(2) . . . . ?
Fe1 N6 N7 B2 -2(4) . . . . ?
Fe1 N6 C8 C7 178(2) . . . . ?
Fe1 N6 C8 C10 0(6) . . . . ?
Fe1 N8 N9 C11 175.7(19) . . . . ?
Fe1 N8 N9 B2 -6(4) . . . . ?
Fe1 N8 C13 C12 -174(2) . . . . ?
Fe1 N8 C13 C14 2(7) . . . . ?
Fe1 N10 N11 C16 173(2) . . . . ?
Fe1 N10 N11 B2 6(4) . . . . ?
Fe1 N10 C18 C17 -174(3) . . . . ?
Fe1 N10 C18 C19 -5(6) . . . . ?
Co1 N12 C21 C22 -179(2) . . . . ?
Co1 N12 C21 C34 -5(3) . . . . ?
Co1 N12 C25 C24 -176(2) . . . . ?
Co1 N13 C30 C31 178(2) . . . . ?
Co1 N13 C34 C21 -1(3) . . . . ?
Co1 N13 C34 C33 -179(2) . . . . ?
Co1 N14 C39 C40 178(3) . . . . ?
Co1 N14 C43 C42 178(3) . . . . ?
Co1 N14 C43 C48 0(4) . . . . ?
Co1 N15 C48 C43 15(4) . . . . ?
Co1 N15 C48 C49 -169(3) . . . . ?
Co1 N15 C52 C51 172(3) . . . . ?
Fe2 N17 N18 C58 -177.0(19) . . . . ?
Fe2 N17 N18 B1 -6(3) . . . . ?
Fe2 N17 C60 C59 176(2) . . . . ?
Fe2 N17 C60 C61 -2(6) . . . . ?
Fe2 N19 N20 C63 -176(2) . . . . ?
Fe2 N19 N20 B1 9(3) . . . . ?
Fe2 N19 C65 C64 176(2) . . . . ?
Fe2 N19 C65 C66 -14(6) . . . . ?
Fe2 N21 N22 C68 -172(2) . . . . ?
Fe2 N21 N22 B1 18(4) . . . . ?
Fe2 N21 C70 C69 172(2) . . . . ?
Fe2 N21 C70 C71 -24(7) . . . . ?
Co2 N23 C73 C74 174.3(15) . . . . ?
Co2 N23 C77 C76 -174.7(14) . . . . ?
Co2 N23 C77 C82 2.8(17) . . . . ?
Co2 N24 C82 C77 6.6(19) . . . . ?
Co2 N24 C82 C83 -179.6(15) . . . . ?
Co2 N24 C86 C85 179.6(16) . . . . ?
Co2 N25 C91 C92 -179(2) . . . . ?
Co2 N25 C95 C94 177(3) . . . . ?
Co2 N25 C95 C104 3(4) . . . . ?
Co2 N26 C100 C101 -166(3) . . . . ?
Co2 N26 C104 C95 -6(4) . . . . ?
Co2 N26 C104 C103 169(3) . . . . ?
N6 N7 C6 C7 -3(4) . . . . ?
N6 N7 C6 C9 174(5) . . . . ?
N6 N7 B2 N9 -55(4) . . . . ?
N6 N7 B2 N11 61(4) . . . . ?
N7 N6 C8 C7 -2(4) . . . . ?
N7 N6 C8 C10 -180(3) . . . . ?
N7 C6 C7 C8 1(4) . . . . ?
C6 N7 B2 N9 119(4) . . . . ?
C6 N7 B2 N11 -126(4) . . . . ?
C6 C7 C8 N6 0(4) . . . . ?
C6 C7 C8 C10 178(4) . . . . ?
C8 N6 N7 C6 3(4) . . . . ?
C8 N6 N7 B2 178(3) . . . . ?
C9 C6 C7 C8 -176(4) . . . . ?
N8 N9 C11 C12 0.0 . . . . ?
N8 N9 C11 C15 -174(3) . . . . ?
N8 N9 B2 N7 60(4) . . . . ?
N8 N9 B2 N11 -49(4) . . . . ?
N9 N8 C13 C12 0(4) . . . . ?
N9 N8 C13 C14 176(4) . . . . ?
N9 C11 C12 C13 0(2) . . . . ?
C11 N9 B2 N7 -122(3) . . . . ?
C11 N9 B2 N11 128(3) . . . . ?
C11 C12 C13 N8 0(4) . . . . ?
C11 C12 C13 C14 -177(3) . . . . ?
C13 N8 N9 C11 0(3) . . . . ?
C13 N8 N9 B2 178(3) . . . . ?
C15 C11 C12 C13 173(3) . . . . ?
N10 N11 C16 C17 5(3) . . . . ?
N10 N11 C16 C20 179(3) . . . . ?
N10 N11 B2 N7 -64(4) . . . . ?
N10 N11 B2 N9 50(4) . . . . ?
N11 N10 C18 C17 15(4) . . . . ?
N11 N10 C18 C19 -175(3) . . . . ?
N11 C16 C17 C18 5(4) . . . . ?
C16 N11 B2 N7 131(3) . . . . ?
C16 N11 B2 N9 -116(4) . . . . ?
C16 C17 C18 N10 -13(5) . . . . ?
C16 C17 C18 C19 180(4) . . . . ?
C18 N10 N11 C16 -13(4) . . . . ?
C18 N10 N11 B2 179(3) . . . . ?
C20 C16 C17 C18 -168(4) . . . . ?
N12 C21 C22 C23 -12(4) . . . . ?
N12 C21 C34 N13 4(3) . . . . ?
N12 C21 C34 C33 -178(2) . . . . ?
C21 N12 C25 C24 -8(4) . . . . ?
C21 C22 C23 C24 7(4) . . . . ?
C21 C22 C23 C26 -173(3) . . . . ?
C22 C21 C34 N13 178(2) . . . . ?
C22 C21 C34 C33 -3(4) . . . . ?
C22 C23 C24 C25 -4(4) . . . . ?
C22 C23 C26 C27 45(4) . . . . ?
C22 C23 C26 C28 -71(4) . . . . ?
C22 C23 C26 C29 179(3) . . . . ?
C23 C24 C25 N12 5(4) . . . . ?
C24 C23 C26 C27 -135(3) . . . . ?
C24 C23 C26 C28 109(3) . . . . ?
C24 C23 C26 C29 -1(5) . . . . ?
C25 N12 C21 C22 12(4) . . . . ?
C25 N12 C21 C34 -174(2) . . . . ?
C26 C23 C24 C25 177(3) . . . . ?
N13 C30 C31 C32 2(4) . . . . ?
C30 N13 C34 C21 -178(2) . . . . ?
C30 N13 C34 C33 4(4) . . . . ?
C30 C31 C32 C33 2(4) . . . . ?
C30 C31 C32 C35 179(3) . . . . ?
C31 C32 C33 C34 -3(3) . . . . ?
C31 C32 C35 C36 94(4) . . . . ?
C31 C32 C35 C37 -26(5) . . . . ?
C31 C32 C35 C38 -143(3) . . . . ?
C32 C33 C34 C21 -178(2) . . . . ?
C32 C33 C34 N13 0(4) . . . . ?
C33 C32 C35 C36 -89(4) . . . . ?
C33 C32 C35 C37 151(3) . . . . ?
C33 C32 C35 C38 34(4) . . . . ?
C34 C21 C22 C23 174(3) . . . . ?
C34 N13 C30 C31 -5(4) . . . . ?
C35 C32 C33 C34 180(3) . . . . ?
N14 C39 C40 C41 4(6) . . . . ?
N14 C43 C48 N15 -10(5) . . . . ?
N14 C43 C48 C49 175(4) . . . . ?
C39 N14 C43 C42 -4(6) . . . . ?
C39 N14 C43 C48 179(3) . . . . ?
C39 C40 C41 C42 -3(6) . . . . ?
C39 C40 C41 C44 -176(4) . . . . ?
C40 C41 C42 C43 -1(6) . . . . ?
C40 C41 C44 C45 112(5) . . . . ?
C40 C41 C44 C46 -126(5) . . . . ?
C40 C41 C44 C47 -11(7) . . . . ?
C41 C42 C43 N14 5(6) . . . . ?
C41 C42 C43 C48 -179(4) . . . . ?
C42 C41 C44 C45 -62(6) . . . . ?
C42 C41 C44 C46 60(4) . . . . ?
C42 C41 C44 C47 175(4) . . . . ?
C42 C43 C48 N15 173(4) . . . . ?
C42 C43 C48 C49 -2(6) . . . . ?
C43 N14 C39 C40 -1(6) . . . . ?
C43 C48 C49 C50 178(4) . . . . ?
C44 C41 C42 C43 173(4) . . . . ?
N15 C48 C49 C50 3(6) . . . . ?
C48 N15 C52 C51 8(5) . . . . ?
C48 C49 C50 C51 -4(6) . . . . ?
C48 C49 C50 C53 178(3) . . . . ?
C49 C50 C51 C52 7(6) . . . . ?
C49 C50 C53 C54 61(5) . . . . ?
C49 C50 C53 C55 -69(4) . . . . ?
C49 C50 C53 C56 176(3) . . . . ?
C50 C51 C52 N15 -10(6) . . . . ?
C51 C50 C53 C54 -117(4) . . . . ?
C51 C50 C53 C55 113(4) . . . . ?
C51 C50 C53 C56 -2(6) . . . . ?
C52 N15 C48 C43 180(3) . . . . ?
C52 N15 C48 C49 -5(5) . . . . ?
C53 C50 C51 C52 -174(4) . . . . ?
N17 N18 C58 C59 0.0 . . . . ?
N17 N18 C58 C62 180(3) . . . . ?
N17 N18 B1 N20 66(3) . . . . ?
N17 N18 B1 N22 -48(5) . . . . ?
N18 N17 C60 C59 -1(5) . . . . ?
N18 N17 C60 C61 -179(3) . . . . ?
N18 C58 C59 C60 0(3) . . . . ?
C58 N18 B1 N20 -126(3) . . . . ?
C58 N18 B1 N22 120(4) . . . . ?
C58 C59 C60 N17 1(5) . . . . ?
C58 C59 C60 C61 179(3) . . . . ?
C60 N17 N18 C58 0(3) . . . . ?
C60 N17 N18 B1 172(3) . . . . ?
C62 C58 C59 C60 -180(4) . . . . ?
N19 N20 C63 C64 0.1 . . . . ?
N19 N20 C63 C67 -176(3) . . . . ?
N19 N20 B1 N18 -68(4) . . . . ?
N19 N20 B1 N22 52(4) . . . . ?
N20 N19 C65 C64 5(4) . . . . ?
N20 N19 C65 C66 175(4) . . . . ?
N20 C63 C64 C65 3(3) . . . . ?
C63 N20 B1 N18 119(3) . . . . ?
C63 N20 B1 N22 -121(3) . . . . ?
C63 C64 C65 N19 -5(4) . . . . ?
C63 C64 C65 C66 -175(4) . . . . ?
C65 N19 N20 C63 -3(3) . . . . ?
C65 N19 N20 B1 -179(3) . . . . ?
C67 C63 C64 C65 179(3) . . . . ?
N21 N22 C68 C69 0.0 . . . . ?
N21 N22 C68 C72 179(3) . . . . ?
N21 N22 B1 N18 41(5) . . . . ?
N21 N22 B1 N20 -70(4) . . . . ?
N22 N21 C70 C69 10(4) . . . . ?
N22 N21 C70 C71 174(4) . . . . ?
N22 C68 C69 C70 6(3) . . . . ?
C68 N22 B1 N18 -126(3) . . . . ?
C68 N22 B1 N20 123(3) . . . . ?
C68 C69 C70 N21 -10(4) . . . . ?
C68 C69 C70 C71 -174(4) . . . . ?
C70 N21 N22 C68 -5(3) . . . . ?
C70 N21 N22 B1 -175(4) . . . . ?
C72 C68 C69 C70 -173(4) . . . . ?
B1 N18 C58 C59 -170(3) . . . . ?
B1 N18 C58 C62 10(3) . . . . ?
B1 N20 C63 C64 174(4) . . . . ?
B1 N20 C63 C67 -2(4) . . . . ?
B1 N22 C68 C69 168(4) . . . . ?
B1 N22 C68 C72 -13(4) . . . . ?
N23 C73 C74 C75 0.0 . . . . ?
N23 C77 C82 N24 -6(2) . . . . ?
N23 C77 C82 C83 -179.8(13) . . . . ?
C73 N23 C77 C76 0.0 . . . . ?
C73 N23 C77 C82 177(2) . . . . ?
C73 C74 C75 C76 0.0 . . . . ?
C73 C74 C75 C78 -179(3) . . . . ?
C74 C75 C76 C77 0.0 . . . . ?
C74 C75 C78 C79 -110(4) . . . . ?
C74 C75 C78 C80 144(4) . . . . ?
C74 C75 C78 C81 -1(7) . . . . ?
C75 C76 C77 N23 0.0 . . . . ?
C75 C76 C77 C82 -177(2) . . . . ?
C76 C75 C78 C79 71(5) . . . . ?
C76 C75 C78 C80 -34(6) . . . . ?
C76 C75 C78 C81 -180(4) . . . . ?
C76 C77 C82 N24 171.1(13) . . . . ?
C76 C77 C82 C83 -3(2) . . . . ?
C77 N23 C73 C74 0.0 . . . . ?
C77 C82 C83 C84 174(2) . . . . ?
C78 C75 C76 C77 179(3) . . . . ?
N24 C82 C83 C84 0.0 . . . . ?
C82 N24 C86 C85 0.0 . . . . ?
C82 C83 C84 C85 0.0 . . . . ?
C82 C83 C84 C87 -180(2) . . . . ?
C83 C84 C85 C86 0.0 . . . . ?
C83 C84 C87 C88 120(3) . . . . ?
C83 C84 C87 C89 -3(3) . . . . ?
C83 C84 C87 C90 -123(3) . . . . ?
C84 C85 C86 N24 0.0 . . . . ?
C85 C84 C87 C88 -60(3) . . . . ?
C85 C84 C87 C89 177(2) . . . . ?
C85 C84 C87 C90 57(3) . . . . ?
C86 N24 C82 C77 -174(2) . . . . ?
C86 N24 C82 C83 0.0 . . . . ?
C87 C84 C85 C86 180(2) . . . . ?
N25 C91 C92 C93 3(5) . . . . ?
N25 C95 C104 N26 2(4) . . . . ?
N25 C95 C104 C103 -174(3) . . . . ?
C91 N25 C95 C94 -3(5) . . . . ?
C91 N25 C95 C104 -177(3) . . . . ?
C91 C92 C93 C94 -5(5) . . . . ?
C91 C92 C93 C96 -177(3) . . . . ?
C92 C93 C94 C95 4(5) . . . . ?
C92 C93 C96 C97 -16(4) . . . . ?
C92 C93 C96 C98 -133(3) . . . . ?
C92 C93 C96 C99 109(3) . . . . ?
C93 C94 C95 N25 0(5) . . . . ?
C93 C94 C95 C104 174(3) . . . . ?
C94 C93 C96 C97 174(3) . . . . ?
C94 C93 C96 C98 57(4) . . . . ?
C94 C93 C96 C99 -61(4) . . . . ?
C94 C95 C104 N26 -172(3) . . . . ?
C94 C95 C104 C103 12(5) . . . . ?
C95 N25 C91 C92 2(5) . . . . ?
C96 C93 C94 C95 175(3) . . . . ?
N26 C100 C101 C102 -9(5) . . . . ?
C100 N26 C104 C95 -180(3) . . . . ?
C100 N26 C104 C103 -4(5) . . . . ?
C100 C101 C102 C103 8(5) . . . . ?
C100 C101 C102 C105 -179(3) . . . . ?
C101 C102 C103 C104 -7(5) . . . . ?
C101 C102 C105 C106 134(4) . . . . ?
C101 C102 C105 C107 -113(4) . . . . ?
C101 C102 C105 C108 12(5) . . . . ?
C102 C103 C104 C95 180(3) . . . . ?
C102 C103 C104 N26 4(6) . . . . ?
C103 C102 C105 C106 -54(5) . . . . ?
C103 C102 C105 C107 59(4) . . . . ?
C103 C102 C105 C108 -176(4) . . . . ?
C104 N26 C100 C101 7(5) . . . . ?
C105 C102 C103 C104 -179(3) . . . . ?
S1 C109 C110 O4 -127(4) . . . . ?
S1 C109 C110 N27 60(4) . . . . ?
O1 S1 C109 C110 63(3) . . . . ?
O2 S1 C109 C110 -168(3) . . . . ?
O3 S1 C109 C110 -55(3) . . . . ?
C109 C110 N27 C111 179(4) . . . . ?
C110 N27 C111 C112 -126(5) . . . . ?
C110 N27 C111 C125 116(5) . . . . ?
O4 C110 N27 C111 5(6) . . . . ?
N27 C111 C112 O5 -15(12) . . . . ?
N27 C111 C112 O6 169(5) . . . . ?
N27 C111 C125 C126 59(7) . . . . ?
C111 C112 O6 C113 -179(5) . . . . ?
C111 C125 C126 C127 167(6) . . . . ?
C112 C111 C125 C126 -58(8) . . . . ?
C112 O6 C113 C114 -136(6) . . . . ?
O5 C112 O6 C113 5(11) . . . . ?
O6 C113 C114 C115 53(8) . . . . ?
C113 C114 C115 C116 161(6) . . . . ?
C114 C115 C116 C117 171(5) . . . . ?
C115 C116 C117 C118 165(5) . . . . ?
C116 C117 C118 C119 -135(5) . . . . ?
C117 C118 C119 C120 -145(3) . . . . ?
C118 C119 C120 C121 -26(5) . . . . ?
C119 C120 C121 C122 -153(3) . . . . ?
C120 C121 C122 C123 -85(4) . . . . ?
C121 C122 C123 C124 -135(5) . . . . ?
C125 C111 C112 O5 105(10) . . . . ?
C125 C111 C112 O6 -71(8) . . . . ?
C125 C126 C127 O7 16(15) . . . . ?
C125 C126 C127 O8 -171(7) . . . . ?
C126 C127 O8 C128 -175(8) . . . . ?
C127 O8 C128 C129 -170(7) . . . . ?
O7 C127 O8 C128 0(11) . . . . ?
B2 N7 C6 C7 -177(3) . . . . ?
B2 N7 C6 C9 0(7) . . . . ?
B2 N9 C11 C12 -178(4) . . . . ?
B2 N9 C11 C15 8(4) . . . . ?
B2 N11 C16 C17 172(3) . . . . ?
B2 N11 C16 C20 -15(5) . . . . ?
O8 C128 C129 C130 -173(7) . . . . ?
C128 C129 C130 C131 172(6) . . . . ?
C129 C130 C131 C132 163(6) . . . . ?
C130 C131 C132 C133 150(5) . . . . ?
C131 C132 C133 C134 158(4) . . . . ?
C132 C133 C134 C135 -71(6) . . . . ?
C133 C134 C135 C136 150(2) . . . . ?
C134 C135 C136 C137 79(6) . . . . ?
C135 C136 C137 C138 169(4) . . . . ?
C136 C137 C138 C139 -67(7) . . . . ?
S2 C140 C141 O12 -130(9) . . . . ?
S2 C140 C141 N28 22(12) . . . . ?
O9 S2 C140 C141 -57(9) . . . . ?
O10 S2 C140 C141 62(10) . . . . ?
O11 S2 C140 C141 -174(8) . . . . ?
C140 C141 N28 C142 -176(7) . . . . ?
C141 N28 C142 C143 -59(9) . . . . ?
C141 N28 C142 C156 171(6) . . . . ?
O12 C141 N28 C142 -18(11) . . . . ?
N28 C142 C143 O13 -51(11) . . . . ?
N28 C142 C143 O14 144(7) . . . . ?
N28 C142 C156 C157 -176(6) . . . . ?
C142 C143 O14 C144 170(6) . . . . ?
C142 C156 C157 C158 95(7) . . . . ?
C143 C142 C156 C157 72(9) . . . . ?
C143 O14 C144 C145 -178(6) . . . . ?
O13 C143 O14 C144 8(14) . . . . ?
O14 C144 C145 C146 55(9) . . . . ?
C144 C145 C146 C147 165(8) . . . . ?
C145 C146 C147 C148 153(8) . . . . ?
C146 C147 C148 C149 166(6) . . . . ?
C147 C148 C149 C150 162(5) . . . . ?
C148 C149 C150 C151 173(4) . . . . ?
C149 C150 C151 C152 -148(5) . . . . ?
C150 C151 C152 C153 -179(3) . . . . ?
C151 C152 C153 C154 -45(6) . . . . ?
C152 C153 C154 C155 -132(6) . . . . ?
C156 C142 C143 O13 63(12) . . . . ?
C156 C142 C143 O14 -102(9) . . . . ?
C156 C157 C158 O15 -38(9) . . . . ?
C156 C157 C158 O16 -160(7) . . . . ?
C157 C158 O16 C159 175(5) . . . . ?
C158 O16 C159 C160 85(9) . . . . ?
O15 C158 O16 C159 49(8) . . . . ?
O16 C159 C160 C161 161(6) . . . . ?
C159 C160 C161 C162 164(11) . . . . ?
C160 C161 C162 C163 149(10) . . . . ?
C161 C162 C163 C164 160(7) . . . . ?
C162 C163 C164 C165 135(5) . . . . ?
C163 C164 C165 C166 -135(18) . . . . ?
C164 C165 C166 C167 -154(15) . . . . ?
C165 C166 C167 C168 -89(5) . . . . ?
C166 C167 C168 C169 -129(5) . . . . ?
C167 C168 C169 C170 -151(5) . . . . ?

loop_
_twin_individual_id
_twin_individual_mass_fraction_refined
1 0.75(8)
2 0.25(8)
